data_4348197
loop_
_publ_author_name
'Kanetomo, Takuya'
'Yoshitake, Toru'
'Ishida, Takayuki'

_publ_section_title
;
 Strongest Ferromagnetic Coupling in Designed Gadolinium(III)-Nitroxide
 Coordination Compounds.
;
_journal_issue 16
_journal_name_full 'Inorganic chemistry'
_journal_page_first 8140
_journal_page_last 8146
_journal_paper_doi 10.1021/acs.inorgchem.6b01072
_journal_volume 55
_journal_year 2016
_chemical_formula_moiety '(C29 H27 F18 Gd N O8), 0.25(C7 H16)'
_chemical_formula_sum 'C30.75 H31 F18 Gd N O8'
_chemical_formula_weight 1041.81
_chemical_melting_point 343
_space_group_IT_number 2
_space_group_name_Hall '-P 1'
_space_group_name_H-M_alt 'P -1'
_symmetry_cell_setting triclinic
_symmetry_Int_Tables_number 2
_symmetry_space_group_name_Hall '-P 1'
_symmetry_space_group_name_H-M 'P -1'
_atom_sites_solution_hydrogens geom
_atom_sites_solution_primary direct
_atom_sites_solution_secondary difmap
_cell_angle_alpha 68.282(13)
_cell_angle_beta 78.289(14)
_cell_angle_gamma 76.722(16)
_cell_formula_units_Z 4
_cell_length_a 10.530(4)
_cell_length_b 17.475(7)
_cell_length_c 23.745(7)
_cell_measurement_reflns_used 29036
_cell_measurement_temperature 100
_cell_measurement_theta_max 27.55
_cell_measurement_theta_min 3.06
_cell_volume 3917(2)
_computing_cell_refinement PROCESS-AUTO
_computing_data_collection PROCESS-AUTO
_computing_data_reduction PROCESS-AUTO
_computing_molecular_graphics 'CrystalStructure 4.0'
_computing_publication_material 'CrystalStructure 4.0 (Rigaku, 2010)'
_computing_structure_refinement 'CRYSTALS (Carruthers, et al., 1999)'
_computing_structure_solution 'Superflip (Palatinus, et al., 2007)'
_diffrn_ambient_temperature 100
_diffrn_detector_area_resol_mean 29.412
_diffrn_measured_fraction_theta_full 0.962
_diffrn_measured_fraction_theta_max 0.962
_diffrn_measurement_device_type 'Rigaku Saturn70'
_diffrn_measurement_method \w
_diffrn_radiation_type 'Mo K\a'
_diffrn_radiation_wavelength 0.71073
_diffrn_reflns_av_R_equivalents 0.0576
_diffrn_reflns_limit_h_max 12
_diffrn_reflns_limit_h_min -12
_diffrn_reflns_limit_k_max 20
_diffrn_reflns_limit_k_min -21
_diffrn_reflns_limit_l_max 28
_diffrn_reflns_limit_l_min -29
_diffrn_reflns_number 41311
_diffrn_reflns_theta_full 26.00
_diffrn_reflns_theta_max 26.00
_diffrn_standards_number 0
_exptl_absorpt_coefficient_mu 1.830
_exptl_absorpt_correction_T_max 0.693
_exptl_absorpt_correction_T_min 0.524
_exptl_absorpt_correction_type multi-scan
_exptl_absorpt_process_details 'REQAB (Rigaku, 1998)'
_exptl_crystal_colour Yellow
_exptl_crystal_density_diffrn 1.766
_exptl_crystal_density_method 'not measured'
_exptl_crystal_description Block
_exptl_crystal_F_000 2049.00
_exptl_crystal_size_max 0.618
_exptl_crystal_size_mid 0.452
_exptl_crystal_size_min 0.406
_refine_diff_density_max 2.050
_refine_diff_density_min -1.400
_refine_ls_extinction_coef 86(14)
_refine_ls_extinction_method 'Larson (1970) Crystallographic Computing eq. 22'
_refine_ls_goodness_of_fit_ref 1.071
_refine_ls_hydrogen_treatment constr
_refine_ls_number_parameters 1169
_refine_ls_number_reflns 14815
_refine_ls_R_factor_gt 0.0500
_refine_ls_shift/su_max 0.020
_refine_ls_structure_factor_coef F
_refine_ls_weighting_details 'w = 1/[0.0001Fo^2^ + 2.1000\s(Fo^2^)]'
_refine_ls_weighting_scheme calc
_refine_ls_wR_factor_ref 0.0485
_reflns_number_gt 11325
_reflns_number_total 14820
_reflns_threshold_expression F>2.0\s(F)
_cod_data_source_file ic6b01072_si_004.cif
_cod_data_source_block Gd_hfac3_H2O_4tbphNO
_cod_original_cell_volume 3917(3)
_cod_database_code 4348197

loop_
_symmetry_equiv_pos_site_id
_symmetry_equiv_pos_as_xyz
1 +X,+Y,+Z
2 -X,-Y,-Z

loop_
_atom_site_label
_atom_site_type_symbol
_atom_site_fract_x
_atom_site_fract_y
_atom_site_fract_z
_atom_site_U_iso_or_equiv
_atom_site_adp_type
_atom_site_occupancy
_atom_site_symmetry_multiplicity
_atom_site_calc_flag
_atom_site_refinement_flags
Gd1 Gd 0.00304(2) 0.320430(10) 0.281860(10) 0.01778(8) Uani 1.0 2 d .
Gd2 Gd 0.23644(3) 0.638730(10) 0.200880(10) 0.02470(8) Uani 1.0 2 d .
F1 F -0.3171(4) 0.2094(3) 0.22451(16) 0.0679(14) Uani 1.0 2 d .
F2 F -0.4440(5) 0.3240(3) 0.1899(3) 0.128(3) Uani 1.0 2 d .
F3 F -0.2860(6) 0.2790(3) 0.13073(18) 0.121(3) Uani 1.0 2 d .
F4 F -0.2876(6) 0.5937(3) 0.1256(3) 0.114(2) Uani 1.0 2 d .
F5 F -0.1393(6) 0.5575(3) 0.06312(17) 0.1130(19) Uani 1.0 2 d .
F6 F -0.0867(5) 0.5967(3) 0.12758(19) 0.1073(18) Uani 1.0 2 d .
F7 F -0.0057(4) 0.02211(19) 0.33219(13) 0.0535(12) Uani 1.0 2 d .
F8 F -0.0930(4) 0.0208(3) 0.42203(15) 0.0652(13) Uani 1.0 2 d .
F9 F 0.1092(4) -0.03067(19) 0.40572(16) 0.0639(13) Uani 1.0 2 d .
F10 F 0.1673(4) 0.27519(19) 0.46898(12) 0.0494(11) Uani 1.0 2 d .
F11 F 0.3416(3) 0.1998(2) 0.44003(13) 0.0482(11) Uani 1.0 2 d .
F12 F 0.1944(3) 0.14180(18) 0.50998(12) 0.0446(10) Uani 1.0 2 d .
F13 F -0.3587(4) 0.2158(3) 0.44538(13) 0.0606(12) Uani 1.0 2 d .
F14 F -0.1898(4) 0.1697(3) 0.49174(16) 0.0827(13) Uani 1.0 2 d .
F15 F -0.3338(4) 0.2662(3) 0.50965(15) 0.0732(14) Uani 1.0 2 d .
F16 F -0.0768(4) 0.55889(19) 0.37134(13) 0.0504(11) Uani 1.0 2 d .
F17 F 0.0945(4) 0.4705(3) 0.39954(16) 0.0631(14) Uani 1.0 2 d .
F18 F -0.0802(4) 0.4747(3) 0.46358(13) 0.0660(13) Uani 1.0 2 d .
F19 F -0.1122(4) 0.7702(2) 0.05293(14) 0.0548(12) Uani 1.0 2 d .
F20 F 0.0667(4) 0.7178(3) 0.00951(14) 0.0663(14) Uani 1.0 2 d .
F21 F 0.0107(4) 0.8505(2) -0.01452(13) 0.0666(13) Uani 1.0 2 d .
F22 F 0.1430(4) 0.99383(19) 0.09354(15) 0.0617(13) Uani 1.0 2 d .
F23 F 0.3443(4) 0.9380(2) 0.08111(14) 0.0595(12) Uani 1.0 2 d .
F24 F 0.2485(4) 0.93154(18) 0.17085(12) 0.0477(11) Uani 1.0 2 d .
F25 F 0.3760(8) 0.3455(4) 0.3301(4) 0.081(3) Uani 0.693(11) 2 d .
F26 F 0.5737(6) 0.3502(4) 0.3290(4) 0.110(3) Uani 0.693(11) 2 d .
F27 F 0.4314(14) 0.3807(4) 0.3948(3) 0.137(4) Uani 0.693(11) 2 d .
F28 F 0.6670(5) 0.6987(3) 0.20076(16) 0.1119(19) Uani 1.0 2 d .
F29 F 0.5798(4) 0.7149(3) 0.28474(19) 0.0795(16) Uani 1.0 2 d .
F30 F 0.7260(4) 0.6093(3) 0.2844(2) 0.0799(16) Uani 1.0 2 d .
F31 F 0.4470(8) 0.8046(4) 0.0072(3) 0.081(3) Uani 0.747(10) 2 d .
F32 F 0.6169(6) 0.7108(6) 0.0180(4) 0.125(3) Uani 0.747(10) 2 d .
F33 F 0.4885(7) 0.7272(4) -0.0441(2) 0.086(3) Uani 0.747(10) 2 d .
F34 F 0.3037(5) 0.4878(3) 0.01765(14) 0.0839(16) Uani 1.0 2 d .
F35 F 0.3494(6) 0.4045(3) 0.1032(3) 0.131(3) Uani 1.0 2 d .
F36 F 0.1594(5) 0.4635(3) 0.09437(19) 0.0973(19) Uani 1.0 2 d .
F37 F 0.3363(12) 0.3696(9) 0.3634(6) 0.044(4) Uiso 0.307(11) 2 d .
F38 F 0.4931(13) 0.3491(7) 0.2972(5) 0.041(4) Uiso 0.307(11) 2 d .
F39 F 0.5254(11) 0.3725(7) 0.3724(6) 0.028(4) Uiso 0.307(11) 2 d .
F40 F 0.5648(19) 0.7611(11) 0.0425(7) 0.058(6) Uiso 0.253(10) 2 d .
F41 F 0.5846(18) 0.6908(10) -0.0136(8) 0.046(6) Uiso 0.253(10) 2 d .
F42 F 0.4292(18) 0.7843(14) -0.0138(8) 0.047(6) Uiso 0.253(10) 2 d .
O1 O 0.1349(3) 0.27377(19) 0.20523(12) 0.0228(10) Uani 1.0 2 d .
O2 O 0.1894(3) 0.39355(19) 0.24710(13) 0.0238(10) Uani 1.0 2 d .
O3 O -0.1643(3) 0.2949(2) 0.24039(14) 0.0308(11) Uani 1.0 2 d .
O4 O -0.0738(4) 0.44672(19) 0.20369(13) 0.0272(10) Uani 1.0 2 d .
O5 O 0.0194(3) 0.17208(19) 0.32061(12) 0.0226(10) Uani 1.0 2 d .
O6 O 0.1284(3) 0.26800(19) 0.36333(12) 0.0222(10) Uani 1.0 2 d .
O7 O -0.1651(3) 0.2866(2) 0.36509(13) 0.0270(10) Uani 1.0 2 d .
O8 O -0.0424(4) 0.42640(19) 0.33023(13) 0.0265(10) Uani 1.0 2 d .
O9 O 0.1256(4) 0.6727(2) 0.28681(13) 0.0372(12) Uani 1.0 2 d .
O10 O 0.0447(3) 0.56959(19) 0.23401(12) 0.0258(10) Uani 1.0 2 d .
O11 O 0.1022(4) 0.7027(2) 0.12301(13) 0.0262(10) Uani 1.0 2 d .
O12 O 0.2243(4) 0.78575(19) 0.17172(13) 0.0311(11) Uani 1.0 2 d .
O13 O 0.3273(3) 0.50750(19) 0.27137(13) 0.0253(10) Uani 1.0 2 d .
O14 O 0.4205(4) 0.6578(3) 0.23365(15) 0.0455(13) Uani 1.0 2 d .
O15 O 0.3928(4) 0.6775(2) 0.11365(15) 0.0350(12) Uani 1.0 2 d .
O16 O 0.2718(4) 0.53790(19) 0.14878(13) 0.0294(11) Uani 1.0 2 d .
N1 N 0.1898(4) 0.2033(3) 0.19758(15) 0.0211(12) Uani 1.0 2 d .
N2 N 0.0835(5) 0.7410(3) 0.30004(17) 0.0351(14) Uani 1.0 2 d .
C1 C 0.2782(5) 0.1498(4) 0.2387(2) 0.0278(15) Uani 1.0 2 d .
C2 C 0.2975(6) 0.0630(4) 0.2553(3) 0.0393(18) Uani 1.0 2 d .
C3 C 0.3807(6) 0.0143(4) 0.2988(3) 0.0495(19) Uani 1.0 2 d .
C4 C 0.4450(6) 0.0481(4) 0.3268(3) 0.0462(19) Uani 1.0 2 d .
C5 C 0.4251(5) 0.1341(4) 0.3092(3) 0.0393(18) Uani 1.0 2 d .
C6 C 0.3425(5) 0.1842(4) 0.2663(2) 0.0284(15) Uani 1.0 2 d .
C7 C 0.5425(13) 0.0021(9) 0.3774(5) 0.020(4) Uani 0.507(11) 2 d .
C8 C 0.6688(9) -0.0355(7) 0.3443(4) 0.039(4) Uani 0.507(11) 2 d .
C9 C 0.5859(10) 0.0502(7) 0.4071(5) 0.039(4) Uani 0.507(11) 2 d .
C10 C 0.4582(7) -0.0511(6) 0.4302(3) 0.111(4) Uani 1.0 2 d .
C11 C 0.1529(5) 0.1887(3) 0.1444(2) 0.0270(15) Uani 1.0 2 d .
C12 C 0.0392(6) 0.1389(4) 0.1691(3) 0.0419(19) Uani 1.0 2 d .
C13 C 0.2752(6) 0.1432(3) 0.1151(2) 0.0380(17) Uani 1.0 2 d .
C14 C 0.1097(6) 0.2735(3) 0.0983(2) 0.0360(17) Uani 1.0 2 d .
C15 C -0.2295(5) 0.3335(4) 0.1974(2) 0.0308(16) Uani 1.0 2 d .
C16 C -0.2270(6) 0.4148(4) 0.1578(3) 0.0403(18) Uani 1.0 2 d .
C17 C -0.1499(6) 0.4642(4) 0.1642(3) 0.0345(17) Uani 1.0 2 d .
C18 C -0.3228(7) 0.2860(5) 0.1863(3) 0.060(3) Uani 1.0 2 d .
C19 C -0.1594(8) 0.5534(4) 0.1189(4) 0.065(3) Uani 1.0 2 d .
C20 C 0.0497(5) 0.1181(3) 0.3690(2) 0.0216(14) Uani 1.0 2 d .
C21 C 0.1081(5) 0.1257(3) 0.41434(19) 0.0231(14) Uani 1.0 2 d .
C22 C 0.1440(5) 0.2007(3) 0.40731(19) 0.0222(14) Uani 1.0 2 d .
C23 C 0.0158(6) 0.0311(4) 0.3819(3) 0.0346(17) Uani 1.0 2 d .
C24 C 0.2120(6) 0.2038(4) 0.4571(2) 0.0303(16) Uani 1.0 2 d .
C25 C -0.1913(5) 0.2992(3) 0.4153(2) 0.0282(15) Uani 1.0 2 d .
C26 C -0.1533(5) 0.3609(4) 0.4289(2) 0.0323(16) Uani 1.0 2 d .
C27 C -0.0812(5) 0.4178(4) 0.3865(2) 0.0310(16) Uani 1.0 2 d .
C28 C -0.2707(6) 0.2382(4) 0.4653(3) 0.0374(18) Uani 1.0 2 d .
C29 C -0.0361(7) 0.4807(4) 0.4062(2) 0.0377(18) Uani 1.0 2 d .
C30 C -0.0106(6) 0.8010(4) 0.2661(2) 0.0334(17) Uani 1.0 2 d .
C31 C -0.0809(6) 0.7765(4) 0.2337(2) 0.0348(17) Uani 1.0 2 d .
C32 C -0.1665(6) 0.8345(4) 0.1959(2) 0.0346(17) Uani 1.0 2 d .
C33 C -0.1898(6) 0.9197(4) 0.1883(2) 0.0319(17) Uani 1.0 2 d .
C34 C -0.1208(6) 0.9423(4) 0.2222(3) 0.0414(18) Uani 1.0 2 d .
C35 C -0.0322(6) 0.8852(4) 0.2603(3) 0.0430(19) Uani 1.0 2 d .
C36 C -0.2842(6) 0.9811(4) 0.1454(3) 0.0358(17) Uani 1.0 2 d .
C37 C -0.4163(6) 0.9504(4) 0.1592(3) 0.049(2) Uani 1.0 2 d .
C38 C -0.2250(6) 0.9874(4) 0.0796(3) 0.053(2) Uani 1.0 2 d .
C39 C -0.3116(7) 1.0673(4) 0.1512(3) 0.059(3) Uani 1.0 2 d .
C40 C 0.1434(7) 0.7462(4) 0.3513(2) 0.0419(18) Uani 1.0 2 d .
C41 C 0.2450(7) 0.8055(4) 0.3227(3) 0.054(2) Uani 1.0 2 d .
C42 C 0.0323(7) 0.7752(4) 0.3952(3) 0.062(3) Uani 1.0 2 d .
C43 C 0.2128(6) 0.6589(4) 0.3847(3) 0.049(2) Uani 1.0 2 d .
C44 C 0.0864(5) 0.7743(3) 0.0827(2) 0.0263(15) Uani 1.0 2 d .
C45 C 0.1284(5) 0.8457(3) 0.07903(19) 0.0264(15) Uani 1.0 2 d .
C46 C 0.1913(5) 0.8458(3) 0.1254(2) 0.0293(16) Uani 1.0 2 d .
C47 C 0.0124(7) 0.7786(4) 0.0321(3) 0.0392(19) Uani 1.0 2 d .
C48 C 0.2321(6) 0.9278(4) 0.1180(3) 0.0372(18) Uani 1.0 2 d .
C49 C 0.4317(5) 0.4814(4) 0.2964(2) 0.0281(15) Uani 1.0 2 d .
C50 C 0.5269(6) 0.5270(4) 0.2926(3) 0.0367(17) Uani 1.0 2 d .
C51 C 0.5143(6) 0.6115(4) 0.2613(2) 0.0375(18) Uani 1.0 2 d .
C52 C 0.4501(6) 0.3898(4) 0.3354(3) 0.041(2) Uani 1.0 2 d .
C53 C 0.6242(7) 0.6580(5) 0.2578(3) 0.055(3) Uani 1.0 2 d .
C54 C 0.4159(5) 0.6661(4) 0.0635(3) 0.0344(17) Uani 1.0 2 d .
C55 C 0.3771(6) 0.6054(4) 0.0494(3) 0.0397(18) Uani 1.0 2 d .
C56 C 0.3095(6) 0.5460(4) 0.0934(2) 0.0321(16) Uani 1.0 2 d .
C57 C 0.4974(7) 0.7276(4) 0.0130(3) 0.047(2) Uani 1.0 2 d .
C58 C 0.2835(7) 0.4758(5) 0.0751(3) 0.048(3) Uani 1.0 2 d .
C59 C 0.4625(6) 0.4707(4) 0.4954(3) 0.055(3) Uani 1.0 2 d .
C60 C 0.4153(6) 0.4053(4) 0.5540(3) 0.052(2) Uani 1.0 2 d .
C61 C 0.3395(6) 0.3467(4) 0.5449(3) 0.062(3) Uani 1.0 2 d .
C62 C 0.3013(10) 0.2777(7) 0.5971(5) 0.032(4) Uani 0.5000 2 d .
C63 C 0.5243(17) -0.0227(11) 0.3728(8) 0.032(5) Uiso 0.493(11) 2 d .
C64 C 0.5641(15) -0.1123(10) 0.3677(7) 0.071(5) Uiso 0.493(11) 2 d .
C65 C 0.6499(17) 0.0106(10) 0.3669(7) 0.067(5) Uiso 0.493(11) 2 d .
H1 H 0.2553 0.0381 0.2376 0.0457 Uiso 1.0 2 calc R
H2 H 0.3937 -0.0435 0.3094 0.0489 Uiso 1.0 2 calc R
H3 H 0.4684 0.1589 0.3266 0.0442 Uiso 1.0 2 calc R
H4 H 0.3302 0.2419 0.2558 0.0319 Uiso 1.0 2 calc R
H5 H 0.7273 -0.0706 0.3735 0.0433 Uiso 1.0 2 calc R
H6 H 0.6474 -0.0679 0.3236 0.0430 Uiso 1.0 2 calc R
H7 H 0.7111 0.0091 0.3149 0.0431 Uiso 1.0 2 calc R
H8 H 0.6333 0.0126 0.4401 0.0458 Uiso 1.0 2 calc R
H9 H 0.6418 0.0872 0.3780 0.0459 Uiso 1.0 2 calc R
H10 H 0.5100 0.0822 0.4229 0.0459 Uiso 1.0 2 calc R
H11 H 0.3870 -0.0153 0.4451 0.1217 Uiso 1.0 2 calc R
H12 H 0.4234 -0.0866 0.4167 0.1218 Uiso 1.0 2 calc R
H13 H 0.5104 -0.0849 0.4623 0.1217 Uiso 1.0 2 calc R
H14 H -0.0345 0.1702 0.1868 0.0541 Uiso 1.0 2 calc R
H15 H 0.0140 0.1288 0.1361 0.0541 Uiso 1.0 2 calc R
H16 H 0.0669 0.0865 0.1996 0.0541 Uiso 1.0 2 calc R
H17 H 0.3060 0.0906 0.1447 0.0458 Uiso 1.0 2 calc R
H18 H 0.2530 0.1335 0.0813 0.0460 Uiso 1.0 2 calc R
H19 H 0.3433 0.1768 0.1007 0.0461 Uiso 1.0 2 calc R
H20 H 0.1807 0.3048 0.0847 0.0445 Uiso 1.0 2 calc R
H21 H 0.0855 0.2662 0.0640 0.0444 Uiso 1.0 2 calc R
H22 H 0.0354 0.3032 0.1170 0.0445 Uiso 1.0 2 calc R
H23 H -0.2786 0.4366 0.1261 0.0503 Uiso 1.0 2 calc R
H24 H 0.1233 0.0798 0.4495 0.0257 Uiso 1.0 2 calc R
H25 H -0.1774 0.3634 0.4682 0.0391 Uiso 1.0 2 calc R
H26 H -0.0695 0.7204 0.2377 0.0434 Uiso 1.0 2 calc R
H27 H -0.2111 0.8164 0.1744 0.0451 Uiso 1.0 2 calc R
H28 H -0.1345 0.9981 0.2191 0.0525 Uiso 1.0 2 calc R
H29 H 0.0123 0.9030 0.2819 0.0556 Uiso 1.0 2 calc R
H30 H -0.4740 0.9887 0.1306 0.0597 Uiso 1.0 2 calc R
H31 H -0.4018 0.8961 0.1556 0.0598 Uiso 1.0 2 calc R
H32 H -0.4556 0.9473 0.2000 0.0597 Uiso 1.0 2 calc R
H33 H -0.1441 1.0089 0.0697 0.0595 Uiso 1.0 2 calc R
H34 H -0.2078 0.9330 0.0759 0.0595 Uiso 1.0 2 calc R
H35 H -0.2856 1.0243 0.0520 0.0594 Uiso 1.0 2 calc R
H36 H -0.2308 1.0886 0.1418 0.0739 Uiso 1.0 2 calc R
H37 H -0.3717 1.1044 0.1233 0.0739 Uiso 1.0 2 calc R
H38 H -0.3498 1.0632 0.1923 0.0739 Uiso 1.0 2 calc R
H39 H 0.2025 0.8599 0.2997 0.0695 Uiso 1.0 2 calc R
H40 H 0.2837 0.8096 0.3545 0.0693 Uiso 1.0 2 calc R
H41 H 0.3125 0.7837 0.2960 0.0692 Uiso 1.0 2 calc R
H42 H -0.0273 0.7358 0.4118 0.0750 Uiso 1.0 2 calc R
H43 H 0.0686 0.7790 0.4278 0.0750 Uiso 1.0 2 calc R
H44 H -0.0143 0.8290 0.3736 0.0749 Uiso 1.0 2 calc R
H45 H 0.2803 0.6400 0.3566 0.0610 Uiso 1.0 2 calc R
H46 H 0.2517 0.6603 0.4174 0.0611 Uiso 1.0 2 calc R
H47 H 0.1502 0.6214 0.4010 0.0609 Uiso 1.0 2 calc R
H48 H 0.1146 0.8940 0.0454 0.0325 Uiso 1.0 2 calc R
H49 H 0.6014 0.4994 0.3118 0.0456 Uiso 1.0 2 calc R
H50 H 0.3967 0.6047 0.0096 0.0473 Uiso 1.0 2 calc R
H51 H 0.2537 0.3833 0.2163 0.0315 Uiso 1.0 2 calc R
H52 H 0.1965 0.4318 0.2645 0.0312 Uiso 1.0 2 calc R
H53 H -0.0214 0.5861 0.2092 0.0313 Uiso 1.0 2 calc R
H54 H 0.0375 0.5267 0.2715 0.0312 Uiso 1.0 2 calc R
H55 H 0.3860 0.5039 0.4758 0.0657 Uiso 1.0 2 calc R
H56 H 0.5195 0.4420 0.4692 0.0656 Uiso 1.0 2 calc R
H57 H 0.4918 0.3720 0.5736 0.0619 Uiso 1.0 2 calc R
H58 H 0.3583 0.4339 0.5803 0.0619 Uiso 1.0 2 calc R
H59 H 0.2575 0.3777 0.5295 0.0755 Uiso 1.0 2 calc R
H60 H 0.3917 0.3206 0.5161 0.0755 Uiso 1.0 2 calc R
H61 H 0.2450 0.2985 0.6274 0.0427 Uiso 0.5000 2 calc R
H62 H 0.2548 0.2465 0.5848 0.0427 Uiso 0.5000 2 calc R
H63 H 0.3782 0.2420 0.6141 0.0427 Uiso 0.5000 2 calc R
H64 H 0.3211 0.3043 0.5837 0.0755 Uiso 0.5000 2 calc R

loop_
_atom_site_aniso_label
_atom_site_aniso_U_11
_atom_site_aniso_U_22
_atom_site_aniso_U_33
_atom_site_aniso_U_12
_atom_site_aniso_U_13
_atom_site_aniso_U_23
Gd1 0.02218(16) 0.01464(15) 0.01767(13) -0.00341(11) -0.00556(10) -0.00507(10)
Gd2 0.04168(19) 0.01574(16) 0.02015(13) -0.00965(13) -0.00977(11) -0.00422(11)
F1 0.073(3) 0.058(3) 0.082(3) -0.042(3) -0.035(2) -0.003(2)
F2 0.048(3) 0.085(4) 0.240(7) -0.015(3) -0.077(4) -0.009(4)
F3 0.206(6) 0.137(5) 0.064(3) -0.131(5) -0.051(3) -0.007(3)
F4 0.139(5) 0.042(3) 0.148(5) 0.013(3) -0.076(4) -0.002(3)
F5 0.234(6) 0.064(3) 0.049(3) -0.078(4) -0.063(3) 0.025(3)
F6 0.196(5) 0.039(3) 0.102(4) -0.063(3) -0.116(4) 0.034(3)
F7 0.102(3) 0.027(2) 0.0440(19) -0.0260(19) -0.0290(18) -0.0075(15)
F8 0.075(3) 0.065(3) 0.061(3) -0.052(3) 0.015(2) -0.0156(19)
F9 0.082(3) 0.020(2) 0.093(3) -0.0039(19) -0.055(3) -0.0040(18)
F10 0.086(3) 0.035(3) 0.0362(17) -0.0058(19) -0.0283(17) -0.0150(15)
F11 0.043(3) 0.058(3) 0.0455(18) -0.0179(18) -0.0239(16) -0.0039(16)
F12 0.068(3) 0.040(2) 0.0281(16) -0.0251(18) -0.0218(15) 0.0026(14)
F13 0.072(3) 0.065(3) 0.0396(19) -0.045(3) -0.0116(18) 0.0101(17)
F14 0.048(3) 0.062(3) 0.070(3) 0.010(2) 0.000(2) 0.039(2)
F15 0.084(3) 0.087(3) 0.055(2) -0.047(3) 0.039(2) -0.038(2)
F16 0.082(3) 0.025(2) 0.0453(19) -0.0045(18) -0.0149(17) -0.0133(16)
F17 0.056(3) 0.060(3) 0.093(3) -0.007(2) -0.022(3) -0.042(3)
F18 0.121(4) 0.062(3) 0.0286(17) -0.034(3) -0.0010(19) -0.0245(17)
F19 0.059(3) 0.049(3) 0.062(3) -0.018(2) -0.0328(19) -0.0059(18)
F20 0.093(3) 0.068(3) 0.057(3) 0.012(3) -0.043(2) -0.042(2)
F21 0.113(4) 0.049(3) 0.0411(19) -0.040(3) -0.0418(19) 0.0122(17)
F22 0.095(3) 0.0167(19) 0.081(3) -0.0029(19) -0.049(3) -0.0100(17)
F23 0.078(3) 0.055(3) 0.056(2) -0.045(3) 0.010(2) -0.0204(18)
F24 0.094(3) 0.0236(19) 0.0350(17) -0.0234(18) -0.0177(17) -0.0084(14)
F25 0.093(6) 0.028(4) 0.124(7) -0.020(4) -0.082(6) 0.012(4)
F26 0.033(5) 0.057(5) 0.178(9) 0.014(4) -0.004(5) 0.014(5)
F27 0.333(15) 0.043(5) 0.028(4) -0.049(6) -0.014(6) 0.002(3)
F28 0.155(5) 0.151(5) 0.054(3) -0.135(4) 0.008(3) -0.010(3)
F29 0.081(3) 0.075(4) 0.116(4) -0.028(3) -0.034(3) -0.051(3)
F30 0.050(3) 0.075(3) 0.125(4) -0.034(3) -0.025(3) -0.025(3)
F31 0.136(7) 0.018(4) 0.065(4) -0.022(4) 0.049(4) -0.013(3)
F32 0.024(4) 0.152(8) 0.100(6) -0.033(5) -0.024(4) 0.087(6)
F33 0.152(7) 0.088(5) 0.027(3) -0.080(5) 0.010(4) -0.006(3)
F34 0.158(5) 0.082(3) 0.037(2) -0.067(3) 0.010(3) -0.034(2)
F35 0.239(7) 0.039(3) 0.150(5) 0.025(4) -0.126(5) -0.048(3)
F36 0.110(4) 0.114(4) 0.114(4) -0.067(4) 0.035(3) -0.089(3)
O1 0.033(2) 0.017(2) 0.0213(16) -0.0035(16) -0.0067(14) -0.0079(14)
O2 0.030(2) 0.021(2) 0.0258(17) -0.0070(16) -0.0003(15) -0.0150(14)
O3 0.028(3) 0.033(3) 0.0327(19) -0.0108(18) -0.0117(16) -0.0052(17)
O4 0.039(3) 0.019(2) 0.0250(17) -0.0037(17) -0.0156(16) -0.0042(15)
O5 0.028(2) 0.019(2) 0.0203(17) -0.0042(16) -0.0085(14) -0.0040(15)
O6 0.027(2) 0.020(2) 0.0222(16) -0.0077(16) -0.0106(14) -0.0035(15)
O7 0.029(3) 0.027(3) 0.0220(17) -0.0034(17) -0.0001(15) -0.0074(15)
O8 0.041(3) 0.015(2) 0.0230(17) -0.0005(17) -0.0065(15) -0.0076(15)
O9 0.072(3) 0.019(3) 0.0207(17) -0.010(2) -0.0042(17) -0.0069(15)
O10 0.038(3) 0.0182(19) 0.0209(16) -0.0069(17) -0.0119(15) -0.0010(14)
O11 0.039(3) 0.022(2) 0.0214(17) -0.0077(17) -0.0110(15) -0.0067(15)
O12 0.056(3) 0.017(2) 0.0232(17) -0.0128(18) -0.0112(16) -0.0030(15)
O13 0.029(2) 0.022(2) 0.0275(17) -0.0072(17) -0.0097(15) -0.0062(15)
O14 0.064(3) 0.037(3) 0.042(3) -0.028(3) -0.024(2) 0.0012(19)
O15 0.042(3) 0.025(3) 0.038(2) -0.0106(18) -0.0034(17) -0.0087(17)
O16 0.047(3) 0.019(2) 0.0231(18) -0.0078(18) -0.0051(16) -0.0067(15)
N1 0.028(3) 0.015(3) 0.021(2) -0.003(2) -0.0045(17) -0.0076(17)
N2 0.066(4) 0.022(3) 0.021(3) -0.011(3) -0.008(2) -0.009(2)
C1 0.029(4) 0.025(4) 0.024(3) -0.000(3) 0.002(3) -0.008(3)
C2 0.054(4) 0.031(4) 0.030(3) -0.000(3) -0.005(3) -0.010(3)
C3 0.054(5) 0.038(4) 0.030(3) 0.018(4) 0.004(3) -0.002(3)
C4 0.029(4) 0.061(5) 0.023(3) 0.009(4) 0.001(3) 0.003(3)
C5 0.026(4) 0.053(5) 0.032(3) 0.001(3) -0.011(3) -0.007(3)
C6 0.023(3) 0.028(4) 0.028(3) 0.003(3) -0.002(3) -0.009(3)
C7 0.027(8) 0.013(8) 0.012(5) 0.008(6) -0.008(5) -0.000(5)
C8 0.031(7) 0.050(9) 0.026(6) 0.023(6) -0.025(5) -0.010(6)
C9 0.029(7) 0.045(8) 0.041(7) 0.011(6) -0.021(6) -0.014(6)
C10 0.089(7) 0.167(9) 0.048(5) -0.067(6) -0.045(5) 0.042(5)
C11 0.043(4) 0.023(3) 0.023(3) -0.014(3) -0.002(3) -0.014(3)
C12 0.055(4) 0.040(4) 0.040(3) -0.016(4) -0.001(3) -0.022(3)
C13 0.067(5) 0.024(4) 0.024(3) -0.013(3) 0.001(3) -0.010(3)
C14 0.059(5) 0.026(4) 0.026(3) -0.002(3) -0.021(3) -0.008(3)
C15 0.027(4) 0.035(4) 0.033(3) -0.007(3) -0.013(3) -0.009(3)
C16 0.048(4) 0.034(4) 0.044(4) -0.005(3) -0.035(3) -0.005(3)
C17 0.049(4) 0.020(4) 0.035(3) 0.004(3) -0.024(3) -0.007(3)
C18 0.060(5) 0.052(5) 0.067(5) -0.027(4) -0.043(4) 0.008(4)
C19 0.091(7) 0.034(5) 0.076(5) -0.006(5) -0.065(5) -0.000(4)
C20 0.022(3) 0.020(3) 0.024(3) -0.007(3) -0.000(2) -0.008(3)
C21 0.022(3) 0.022(3) 0.022(3) -0.005(3) -0.007(2) 0.000(2)
C22 0.024(3) 0.022(3) 0.023(3) -0.008(3) -0.003(2) -0.009(3)
C23 0.051(4) 0.023(4) 0.025(3) -0.009(3) -0.016(3) 0.004(3)
C24 0.036(4) 0.024(4) 0.028(3) -0.009(3) -0.011(3) -0.001(3)
C25 0.026(4) 0.026(4) 0.026(3) 0.005(3) -0.009(3) -0.004(3)
C26 0.044(4) 0.035(4) 0.019(3) -0.007(3) 0.002(3) -0.013(3)
C27 0.042(4) 0.027(4) 0.024(3) 0.002(3) -0.005(3) -0.013(3)
C28 0.031(4) 0.043(4) 0.029(3) -0.006(3) 0.005(3) -0.007(3)
C29 0.063(5) 0.026(4) 0.022(3) -0.005(4) -0.002(3) -0.009(3)
C30 0.060(4) 0.021(4) 0.023(3) -0.016(3) -0.005(3) -0.006(3)
C31 0.055(4) 0.026(4) 0.027(3) -0.020(3) 0.001(3) -0.010(3)
C32 0.050(4) 0.035(4) 0.028(3) -0.024(3) -0.000(3) -0.013(3)
C33 0.045(4) 0.030(4) 0.027(3) -0.019(3) 0.001(3) -0.012(3)
C34 0.074(5) 0.020(4) 0.037(3) -0.014(4) -0.014(3) -0.010(3)
C35 0.076(5) 0.032(4) 0.032(3) -0.015(4) -0.023(3) -0.011(3)
C36 0.042(4) 0.029(4) 0.036(3) -0.009(3) -0.011(3) -0.007(3)
C37 0.042(4) 0.041(4) 0.066(4) -0.012(4) 0.002(3) -0.022(4)
C38 0.041(4) 0.072(5) 0.036(4) -0.005(4) -0.007(3) -0.009(4)
C39 0.080(6) 0.036(4) 0.068(5) -0.013(4) -0.040(4) -0.010(4)
C40 0.084(5) 0.024(4) 0.020(3) -0.005(4) -0.020(3) -0.006(3)
C41 0.098(6) 0.036(4) 0.039(4) -0.017(4) -0.034(4) -0.009(3)
C42 0.114(6) 0.043(5) 0.030(3) 0.002(4) -0.018(4) -0.019(3)
C43 0.092(6) 0.032(4) 0.028(3) -0.007(4) -0.018(3) -0.012(3)
C44 0.034(4) 0.022(4) 0.022(3) -0.004(3) -0.004(3) -0.006(3)
C45 0.045(4) 0.021(3) 0.016(3) -0.013(3) -0.006(3) -0.003(2)
C46 0.046(4) 0.019(3) 0.020(3) -0.009(3) -0.001(3) -0.004(3)
C47 0.060(5) 0.028(4) 0.030(3) -0.015(4) -0.018(3) 0.000(3)
C48 0.063(5) 0.020(4) 0.029(3) -0.010(3) -0.015(3) -0.002(3)
C49 0.027(4) 0.032(4) 0.024(3) -0.009(3) -0.007(3) -0.004(3)
C50 0.034(4) 0.036(4) 0.044(3) -0.016(3) -0.016(3) -0.006(3)
C51 0.050(4) 0.044(4) 0.023(3) -0.027(4) -0.010(3) -0.003(3)
C52 0.039(4) 0.033(4) 0.054(4) -0.004(4) -0.033(4) -0.006(3)
C53 0.066(6) 0.055(5) 0.053(4) -0.033(5) -0.015(4) -0.012(4)
C54 0.032(4) 0.030(4) 0.034(3) -0.004(3) 0.003(3) -0.007(3)
C55 0.054(4) 0.034(4) 0.030(3) -0.016(3) 0.006(3) -0.011(3)
C56 0.041(4) 0.026(4) 0.028(3) -0.001(3) -0.004(3) -0.011(3)
C57 0.056(5) 0.024(4) 0.041(4) 0.002(4) 0.012(4) -0.002(3)
C58 0.064(5) 0.056(5) 0.037(4) -0.027(4) 0.002(4) -0.025(4)
C59 0.050(5) 0.050(5) 0.064(4) -0.014(4) 0.008(4) -0.024(4)
C60 0.046(5) 0.045(5) 0.064(4) -0.008(4) 0.001(4) -0.022(4)
C61 0.045(5) 0.047(5) 0.097(6) -0.010(4) -0.003(4) -0.029(4)
C62 0.022(7) 0.035(7) 0.049(7) -0.003(6) -0.006(5) -0.026(6)

loop_
_atom_type_symbol
_atom_type_description
_atom_type_scat_dispersion_real
_atom_type_scat_dispersion_imag
_atom_type_scat_source
C C 0.003 0.002
;
International Tables for Crystallography
(1992, Vol. C, Tables 4.2.6.8 and 6.1.1.4)
;
H H 0.000 0.000
;
International Tables for Crystallography
(1992, Vol. C, Table 6.1.1.4)
;
N N 0.006 0.003
;
International Tables for Crystallography
(1992, Vol. C, Tables 4.2.6.8 and 6.1.1.4)
;
O O 0.011 0.006
;
International Tables for Crystallography
(1992, Vol. C, Tables 4.2.6.8 and 6.1.1.4)
;
F F 0.017 0.010
;
International Tables for Crystallography
(1992, Vol. C, Tables 4.2.6.8 and 6.1.1.4)
;
Gd Gd -0.165 3.904
;
International Tables for Crystallography
(1992, Vol. C, Tables 4.2.6.8 and 6.1.1.4)
;

loop_
_geom_angle_atom_site_label_1
_geom_angle_atom_site_label_2
_geom_angle_atom_site_label_3
_geom_angle
_geom_angle_publ_flag
_geom_angle_site_symmetry_1
O1 Gd1 O2 73.00(13) yes .
O1 Gd1 O3 81.02(13) yes .
O1 Gd1 O4 88.36(11) yes .
O1 Gd1 O5 74.56(10) yes .
O1 Gd1 O6 104.69(11) yes .
O1 Gd1 O7 143.14(13) yes .
O1 Gd1 O8 145.37(12) yes .
O2 Gd1 O3 139.08(10) yes .
O2 Gd1 O4 76.38(11) yes .
O2 Gd1 O5 124.64(11) yes .
O2 Gd1 O6 74.26(11) yes .
O2 Gd1 O7 140.92(13) yes .
O2 Gd1 O8 73.36(12) yes .
O3 Gd1 O4 71.73(12) yes .
O3 Gd1 O5 75.63(12) yes .
O3 Gd1 O6 144.26(11) yes .
O3 Gd1 O7 75.65(12) yes .
O3 Gd1 O8 121.14(12) yes .
O4 Gd1 O5 145.11(13) yes .
O4 Gd1 O6 142.44(13) yes .
O4 Gd1 O7 110.33(10) yes .
O4 Gd1 O8 75.96(12) yes .
O5 Gd1 O6 72.23(12) yes .
O5 Gd1 O7 72.26(11) yes .
O5 Gd1 O8 133.40(10) yes .
O6 Gd1 O7 80.00(11) yes .
O6 Gd1 O8 73.58(11) yes .
O7 Gd1 O8 71.42(12) yes .
O9 Gd2 O10 74.44(14) yes .
O9 Gd2 O11 107.65(12) yes .
O9 Gd2 O12 74.89(11) yes .
O9 Gd2 O13 86.76(11) yes .
O9 Gd2 O14 82.32(14) yes .
O9 Gd2 O15 144.16(15) yes .
O9 Gd2 O16 144.57(12) yes .
O10 Gd2 O11 73.61(11) yes .
O10 Gd2 O12 123.84(11) yes .
O10 Gd2 O13 80.12(11) yes .
O10 Gd2 O14 144.10(10) yes .
O10 Gd2 O15 138.68(14) yes .
O10 Gd2 O16 73.04(12) yes .
O11 Gd2 O12 72.58(13) yes .
O11 Gd2 O13 144.87(14) yes .
O11 Gd2 O14 140.71(12) yes .
O11 Gd2 O15 78.29(12) yes .
O11 Gd2 O16 76.05(12) yes .
O12 Gd2 O13 142.51(14) yes .
O12 Gd2 O14 73.83(13) yes .
O12 Gd2 O15 73.47(12) yes .
O12 Gd2 O16 136.48(10) yes .
O13 Gd2 O14 71.48(13) yes .
O13 Gd2 O15 108.84(11) yes .
O13 Gd2 O16 74.22(12) yes .
O14 Gd2 O15 73.10(14) yes .
O14 Gd2 O16 117.76(13) yes .
O15 Gd2 O16 71.19(13) yes .
Gd1 O1 N1 138.2(2) yes .
Gd1 O3 C15 136.5(4) yes .
Gd1 O4 C17 133.5(4) yes .
Gd1 O5 C20 133.0(4) yes .
Gd1 O6 C22 134.8(4) yes .
Gd1 O7 C25 133.0(4) yes .
Gd1 O8 C27 128.2(4) yes .
Gd2 O9 N2 136.1(3) yes .
Gd2 O11 C44 133.7(4) yes .
Gd2 O12 C46 132.9(4) yes .
Gd2 O13 C49 134.0(4) yes .
Gd2 O14 C51 136.3(5) yes .
Gd2 O15 C54 134.3(4) yes .
Gd2 O16 C56 130.1(4) yes .
O1 N1 C1 116.8(5) yes .
O1 N1 C11 115.8(4) yes .
C1 N1 C11 127.4(5) yes .
O9 N2 C30 117.2(5) yes .
O9 N2 C40 115.5(4) yes .
C30 N2 C40 127.2(5) yes .
N1 C1 C2 122.4(6) yes .
N1 C1 C6 118.9(5) yes .
C2 C1 C6 118.6(5) yes .
C1 C2 C3 119.0(7) yes .
C2 C3 C4 122.8(6) yes .
C3 C4 C5 117.0(5) yes .
C3 C4 C7 129.5(8) yes .
C3 C4 C63 108.9(10) yes .
C5 C4 C7 113.5(8) yes .
C5 C4 C63 134.1(11) yes .
C4 C5 C6 121.5(7) yes .
C1 C6 C5 121.1(6) yes .
C4 C7 C8 105.3(8) yes .
C4 C7 C9 120.1(10) yes .
C4 C7 C10 103.0(9) yes .
C8 C7 C9 105.7(11) yes .
C8 C7 C10 122.7(10) yes .
C9 C7 C10 101.2(9) yes .
N1 C11 C12 107.8(4) yes .
N1 C11 C13 108.6(5) yes .
N1 C11 C14 107.5(5) yes .
C12 C11 C13 113.1(5) yes .
C12 C11 C14 110.6(5) yes .
C13 C11 C14 109.1(4) yes .
O3 C15 C16 127.0(6) yes .
O3 C15 C18 116.5(5) yes .
C16 C15 C18 116.4(5) yes .
C15 C16 C17 121.6(6) yes .
O4 C17 C16 129.0(5) yes .
O4 C17 C19 114.6(6) yes .
C16 C17 C19 116.4(6) yes .
F1 C18 F2 108.6(6) yes .
F1 C18 F3 105.4(7) yes .
F1 C18 C15 112.6(6) yes .
F2 C18 F3 109.2(7) yes .
F2 C18 C15 111.6(7) yes .
F3 C18 C15 109.3(6) yes .
F4 C19 F5 103.2(7) yes .
F4 C19 F6 106.9(7) yes .
F4 C19 C17 108.4(6) yes .
F5 C19 F6 110.4(6) yes .
F5 C19 C17 113.5(7) yes .
F6 C19 C17 113.6(7) yes .
O5 C20 C21 128.6(5) yes .
O5 C20 C23 115.4(5) yes .
C21 C20 C23 116.0(4) yes .
C20 C21 C22 120.9(4) yes .
O6 C22 C21 127.2(5) yes .
O6 C22 C24 114.6(5) yes .
C21 C22 C24 118.2(4) yes .
F7 C23 F8 107.7(6) yes .
F7 C23 F9 107.7(5) yes .
F7 C23 C20 112.2(4) yes .
F8 C23 F9 106.8(4) yes .
F8 C23 C20 109.5(5) yes .
F9 C23 C20 112.6(5) yes .
F10 C24 F11 107.0(5) yes .
F10 C24 F12 106.5(4) yes .
F10 C24 C22 111.4(4) yes .
F11 C24 F12 107.2(4) yes .
F11 C24 C22 111.0(4) yes .
F12 C24 C22 113.3(5) yes .
O7 C25 C26 126.7(5) yes .
O7 C25 C28 114.6(6) yes .
C26 C25 C28 118.7(5) yes .
C25 C26 C27 122.2(5) yes .
O8 C27 C26 128.5(6) yes .
O8 C27 C29 112.6(5) yes .
C26 C27 C29 119.0(5) yes .
F13 C28 F14 107.5(6) yes .
F13 C28 F15 106.5(5) yes .
F13 C28 C25 113.8(5) yes .
F14 C28 F15 105.5(4) yes .
F14 C28 C25 109.0(5) yes .
F15 C28 C25 113.9(6) yes .
F16 C29 F17 106.3(5) yes .
F16 C29 F18 107.5(5) yes .
F16 C29 C27 110.8(5) yes .
F17 C29 F18 107.9(5) yes .
F17 C29 C27 110.9(5) yes .
F18 C29 C27 113.1(5) yes .
N2 C30 C31 118.6(5) yes .
N2 C30 C35 123.0(6) yes .
C31 C30 C35 118.4(5) yes .
C30 C31 C32 120.5(6) yes .
C31 C32 C33 122.8(6) yes .
C32 C33 C34 115.6(5) yes .
C32 C33 C36 120.6(6) yes .
C34 C33 C36 123.9(6) yes .
C33 C34 C35 123.0(6) yes .
C30 C35 C34 119.7(7) yes .
C33 C36 C37 110.3(4) yes .
C33 C36 C38 108.7(5) yes .
C33 C36 C39 112.1(6) yes .
C37 C36 C38 108.5(6) yes .
C37 C36 C39 107.7(5) yes .
C38 C36 C39 109.5(5) yes .
N2 C40 C41 108.4(4) yes .
N2 C40 C42 108.4(5) yes .
N2 C40 C43 107.7(5) yes .
C41 C40 C42 113.2(6) yes .
C41 C40 C43 109.4(5) yes .
C42 C40 C43 109.6(4) yes .
O11 C44 C45 128.4(6) yes .
O11 C44 C47 113.0(6) yes .
C45 C44 C47 118.6(4) yes .
C44 C45 C46 120.6(4) yes .
O12 C46 C45 128.2(6) yes .
O12 C46 C48 114.8(5) yes .
C45 C46 C48 117.0(4) yes .
F19 C47 F20 107.3(6) yes .
F19 C47 F21 106.6(5) yes .
F19 C47 C44 111.4(5) yes .
F20 C47 F21 107.2(5) yes .
F20 C47 C44 110.8(5) yes .
F21 C47 C44 113.2(6) yes .
F22 C48 F23 106.6(4) yes .
F22 C48 F24 107.2(5) yes .
F22 C48 C46 111.8(6) yes .
F23 C48 F24 107.4(6) yes .
F23 C48 C46 111.1(5) yes .
F24 C48 C46 112.5(4) yes .
O13 C49 C50 127.7(5) yes .
O13 C49 C52 114.4(6) yes .
C50 C49 C52 118.0(5) yes .
C49 C50 C51 121.9(5) yes .
O14 C51 C50 127.1(7) yes .
O14 C51 C53 113.4(5) yes .
C50 C51 C53 119.5(5) yes .
F25 C52 F26 107.2(7) yes .
F25 C52 F27 105.5(8) yes .
F25 C52 C49 117.3(6) yes .
F26 C52 F27 101.3(8) yes .
F26 C52 C49 113.4(5) yes .
F27 C52 C49 110.8(6) yes .
F37 C52 F38 107.5(11) yes .
F37 C52 F39 109.8(9) yes .
F37 C52 C49 109.6(7) yes .
F38 C52 F39 111.5(9) yes .
F38 C52 C49 105.6(6) yes .
F39 C52 C49 112.7(8) yes .
F28 C53 F29 106.2(6) yes .
F28 C53 F30 108.0(6) yes .
F28 C53 C51 111.3(7) yes .
F29 C53 F30 106.6(7) yes .
F29 C53 C51 110.5(6) yes .
F30 C53 C51 113.9(6) yes .
O15 C54 C55 127.2(5) yes .
O15 C54 C57 114.3(6) yes .
C55 C54 C57 118.6(5) yes .
C54 C55 C56 121.2(5) yes .
O16 C56 C55 128.8(6) yes .
O16 C56 C58 113.7(5) yes .
C55 C56 C58 117.3(5) yes .
F31 C57 F32 113.0(9) yes .
F31 C57 F33 100.5(6) yes .
F31 C57 C54 112.0(6) yes .
F32 C57 F33 105.9(7) yes .
F32 C57 C54 113.6(6) yes .
F33 C57 C54 111.0(7) yes .
F40 C57 F41 103.9(14) yes .
F40 C57 F42 103.8(16) yes .
F40 C57 C54 107.4(8) yes .
F41 C57 F42 120.1(13) yes .
F41 C57 C54 110.5(9) yes .
F42 C57 C54 110.0(11) yes .
F34 C58 F35 109.0(6) yes .
F34 C58 F36 106.9(7) yes .
F34 C58 C56 115.4(6) yes .
F35 C58 F36 102.6(6) yes .
F35 C58 C56 111.6(7) yes .
F36 C58 C56 110.6(6) yes .
C59 C59 C60 114.3(6) yes 2_666
C59 C60 C61 114.4(6) yes .
C60 C61 C62 118.5(8) yes .
C4 C63 C64 121.0(15) yes .
C4 C63 C65 103.3(12) yes .
C10 C63 C64 93.1(11) yes .
C10 C63 C65 116.9(16) yes .
C64 C63 C65 108.3(13) yes .
Gd1 O2 H51 119.985 no .
Gd1 O2 H52 120.004 no .
H51 O2 H52 120.012 no .
Gd2 O10 H53 119.932 no .
Gd2 O10 H54 120.071 no .
H53 O10 H54 119.997 no .
C1 C2 H1 120.513 no .
C3 C2 H1 120.479 no .
C2 C3 H2 118.567 no .
C4 C3 H2 118.617 no .
C4 C5 H3 119.248 no .
C6 C5 H3 119.280 no .
C1 C6 H4 119.449 no .
C5 C6 H4 119.462 no .
C7 C8 H5 109.525 no .
C7 C8 H6 109.991 no .
C7 C8 H7 108.980 no .
C63 C8 H5 113.253 no .
C63 C8 H6 89.659 no .
C63 C8 H7 123.293 no .
C65 C8 H5 88.780 no .
C65 C8 H6 156.184 no .
C65 C8 H7 76.975 no .
H5 C8 H6 109.441 no .
H5 C8 H7 109.436 no .
H6 C8 H7 109.453 no .
C7 C9 H8 109.644 no .
C7 C9 H9 109.892 no .
C7 C9 H10 108.977 no .
C65 C9 H8 94.209 no .
C65 C9 H9 74.223 no .
C65 C9 H10 152.305 no .
H8 C9 H9 109.439 no .
H8 C9 H10 109.433 no .
H9 C9 H10 109.441 no .
C7 C10 H11 109.110 no .
C7 C10 H12 109.805 no .
C7 C10 H13 109.581 no .
C63 C10 H11 120.996 no .
C63 C10 H12 88.144 no .
C63 C10 H13 116.698 no .
H11 C10 H12 109.447 no .
H11 C10 H13 109.440 no .
H12 C10 H13 109.443 no .
C11 C12 H14 109.602 no .
C11 C12 H15 109.343 no .
C11 C12 H16 109.552 no .
H14 C12 H15 109.439 no .
H14 C12 H16 109.444 no .
H15 C12 H16 109.447 no .
C11 C13 H17 109.577 no .
C11 C13 H18 109.336 no .
C11 C13 H19 109.598 no .
H17 C13 H18 109.435 no .
H17 C13 H19 109.445 no .
H18 C13 H19 109.436 no .
C11 C14 H20 109.602 no .
C11 C14 H21 109.431 no .
C11 C14 H22 109.468 no .
H20 C14 H21 109.443 no .
H20 C14 H22 109.439 no .
H21 C14 H22 109.445 no .
C15 C16 H23 119.188 no .
C17 C16 H23 119.203 no .
C20 C21 H24 119.449 no .
C22 C21 H24 119.655 no .
C25 C26 H25 118.874 no .
C27 C26 H25 118.946 no .
C30 C31 H26 119.657 no .
C32 C31 H26 119.826 no .
C31 C32 H27 118.575 no .
C33 C32 H27 118.599 no .
C33 C34 H28 118.470 no .
C35 C34 H28 118.570 no .
C30 C35 H29 120.109 no .
C34 C35 H29 120.147 no .
C36 C37 H30 109.569 no .
C36 C37 H31 109.452 no .
C36 C37 H32 109.477 no .
H30 C37 H31 109.441 no .
H30 C37 H32 109.446 no .
H31 C37 H32 109.442 no .
C36 C38 H33 109.351 no .
C36 C38 H34 109.545 no .
C36 C38 H35 109.613 no .
H33 C38 H34 109.440 no .
H33 C38 H35 109.437 no .
H34 C38 H35 109.442 no .
C36 C39 H36 109.508 no .
C36 C39 H37 109.733 no .
C36 C39 H38 109.266 no .
H36 C39 H37 109.446 no .
H36 C39 H38 109.438 no .
H37 C39 H38 109.437 no .
C40 C41 H39 109.666 no .
C40 C41 H40 109.480 no .
C40 C41 H41 109.357 no .
H39 C41 H40 109.435 no .
H39 C41 H41 109.447 no .
H40 C41 H41 109.441 no .
C40 C42 H42 109.473 no .
C40 C42 H43 109.499 no .
C40 C42 H44 109.525 no .
H42 C42 H43 109.446 no .
H42 C42 H44 109.442 no .
H43 C42 H44 109.442 no .
C40 C43 H45 109.441 no .
C40 C43 H46 109.561 no .
C40 C43 H47 109.497 no .
H45 C43 H46 109.440 no .
H45 C43 H47 109.448 no .
H46 C43 H47 109.440 no .
C44 C45 H48 119.724 no .
C46 C45 H48 119.632 no .
C49 C50 H49 118.989 no .
C51 C50 H49 119.066 no .
C54 C55 H50 119.373 no .
C56 C55 H50 119.433 no .
C59 C59 H55 108.311 no 2_666
C59 C59 H56 108.705 no 2_666
C60 C59 H55 107.903 no .
C60 C59 H56 108.088 no .
H55 C59 H56 109.502 no .
C59 C60 H57 107.914 no .
C59 C60 H58 108.097 no .
C61 C60 H57 108.450 no .
C61 C60 H58 108.465 no .
H57 C60 H58 109.488 no .
C60 C61 H59 110.086 no .
C60 C61 H60 110.101 no .
C62 C61 H59 104.378 no .
C62 C61 H60 104.193 no .
H59 C61 H60 109.133 no .
C61 C62 H61 109.469 no .
C61 C62 H62 109.385 no .
C61 C62 H63 109.652 no .
H61 C62 H62 109.439 no .
H61 C62 H63 109.435 no .
H62 C62 H63 109.447 no .

loop_
_geom_bond_atom_site_label_1
_geom_bond_atom_site_label_2
_geom_bond_distance
_geom_bond_publ_flag
_geom_bond_site_symmetry_2
Gd1 O1 2.336(3) yes .
Gd1 O2 2.424(4) yes .
Gd1 O3 2.380(4) yes .
Gd1 O4 2.393(3) yes .
Gd1 O5 2.386(4) yes .
Gd1 O6 2.344(4) yes .
Gd1 O7 2.363(3) yes .
Gd1 O8 2.433(4) yes .
Gd2 O9 2.343(4) yes .
Gd2 O10 2.434(4) yes .
Gd2 O11 2.339(4) yes .
Gd2 O12 2.380(4) yes .
Gd2 O13 2.404(3) yes .
Gd2 O14 2.361(5) yes .
Gd2 O15 2.355(4) yes .
Gd2 O16 2.429(4) yes .
F1 C18 1.305(7) yes .
F2 C18 1.299(8) yes .
F3 C18 1.340(9) yes .
F4 C19 1.379(9) yes .
F5 C19 1.277(9) yes .
F6 C19 1.282(11) yes .
F7 C23 1.314(8) yes .
F8 C23 1.334(6) yes .
F9 C23 1.319(6) yes .
F10 C24 1.340(7) yes .
F11 C24 1.336(7) yes .
F12 C24 1.333(5) yes .
F13 C28 1.309(9) yes .
F14 C28 1.322(6) yes .
F15 C28 1.319(7) yes .
F16 C29 1.332(6) yes .
F17 C29 1.330(8) yes .
F18 C29 1.319(6) yes .
F19 C47 1.326(8) yes .
F20 C47 1.327(8) yes .
F21 C47 1.331(6) yes .
F22 C48 1.332(6) yes .
F23 C48 1.325(7) yes .
F24 C48 1.327(7) yes .
F25 C52 1.270(12) yes .
F26 C52 1.335(9) yes .
F27 C52 1.338(9) yes .
F28 C53 1.315(7) yes .
F29 C53 1.324(10) yes .
F30 C53 1.315(8) yes .
F31 C57 1.294(9) yes .
F32 C57 1.244(10) yes .
F33 C57 1.383(9) yes .
F34 C58 1.281(7) yes .
F35 C58 1.286(8) yes .
F36 C58 1.332(9) yes .
F37 C52 1.303(14) yes .
F38 C52 1.304(15) yes .
F39 C52 1.213(15) yes .
F40 C57 1.43(3) yes .
F41 C57 1.205(18) yes .
F42 C57 1.137(18) yes .
O1 N1 1.296(6) yes .
O3 C15 1.238(6) yes .
O4 C17 1.262(7) yes .
O5 C20 1.234(5) yes .
O6 C22 1.254(5) yes .
O7 C25 1.256(7) yes .
O8 C27 1.278(6) yes .
O9 N2 1.304(7) yes .
O11 C44 1.263(5) yes .
O12 C46 1.251(5) yes .
O13 C49 1.266(7) yes .
O14 C51 1.251(7) yes .
O15 C54 1.246(7) yes .
O16 C56 1.258(6) yes .
N1 C1 1.410(6) yes .
N1 C11 1.514(8) yes .
N2 C30 1.397(7) yes .
N2 C40 1.518(9) yes .
C1 C2 1.395(8) yes .
C1 C6 1.381(9) yes .
C2 C3 1.391(8) yes .
C3 C4 1.380(11) yes .
C4 C5 1.380(10) yes .
C4 C7 1.597(14) yes .
C4 C63 1.523(16) yes .
C5 C6 1.382(7) yes .
C7 C8 1.541(16) yes .
C7 C9 1.47(2) yes .
C7 C10 1.513(14) yes .
C10 C63 1.363(16) yes .
C11 C12 1.533(9) yes .
C11 C13 1.535(7) yes .
C11 C14 1.514(6) yes .
C15 C16 1.387(7) yes .
C15 C18 1.537(11) yes .
C16 C17 1.378(10) yes .
C17 C19 1.526(8) yes .
C20 C21 1.402(8) yes .
C20 C23 1.548(8) yes .
C21 C22 1.389(8) yes .
C22 C24 1.523(9) yes .
C25 C26 1.391(9) yes .
C25 C28 1.521(7) yes .
C26 C27 1.370(7) yes .
C27 C29 1.538(10) yes .
C30 C31 1.394(10) yes .
C30 C35 1.395(9) yes .
C31 C32 1.371(7) yes .
C32 C33 1.401(9) yes .
C33 C34 1.391(10) yes .
C33 C36 1.513(7) yes .
C34 C35 1.390(8) yes .
C36 C37 1.535(9) yes .
C36 C38 1.532(8) yes .
C36 C39 1.519(9) yes .
C40 C41 1.540(9) yes .
C40 C42 1.528(8) yes .
C40 C43 1.523(7) yes .
C44 C45 1.384(9) yes .
C44 C47 1.530(9) yes .
C45 C46 1.396(8) yes .
C46 C48 1.529(9) yes .
C49 C50 1.387(9) yes .
C49 C52 1.514(7) yes .
C50 C51 1.375(8) yes .
C51 C53 1.532(11) yes .
C54 C55 1.386(10) yes .
C54 C57 1.543(8) yes .
C55 C56 1.382(7) yes .
C56 C58 1.540(11) yes .
C59 C59 1.526(11) yes 2_666
C59 C60 1.513(8) yes .
C60 C61 1.530(11) yes .
C61 C62 1.437(11) yes .
C63 C64 1.57(3) yes .
C63 C65 1.52(3) yes .
O2 H51 0.930 no .
O2 H52 0.930 no .
O10 H53 0.930 no .
O10 H54 0.930 no .
C2 H1 0.930 no .
C3 H2 0.930 no .
C5 H3 0.930 no .
C6 H4 0.930 no .
C8 H5 0.960 no .
C8 H6 0.960 no .
C8 H7 0.960 no .
C9 H8 0.960 no .
C9 H9 0.960 no .
C9 H10 0.960 no .
C10 H11 0.960 no .
C10 H12 0.960 no .
C10 H13 0.960 no .
C12 H14 0.960 no .
C12 H15 0.960 no .
C12 H16 0.960 no .
C13 H17 0.960 no .
C13 H18 0.960 no .
C13 H19 0.960 no .
C14 H20 0.960 no .
C14 H21 0.960 no .
C14 H22 0.960 no .
C16 H23 0.930 no .
C21 H24 0.930 no .
C26 H25 0.930 no .
C31 H26 0.930 no .
C32 H27 0.930 no .
C34 H28 0.930 no .
C35 H29 0.930 no .
C37 H30 0.960 no .
C37 H31 0.960 no .
C37 H32 0.960 no .
C38 H33 0.960 no .
C38 H34 0.960 no .
C38 H35 0.960 no .
C39 H36 0.960 no .
C39 H37 0.960 no .
C39 H38 0.960 no .
C41 H39 0.960 no .
C41 H40 0.960 no .
C41 H41 0.960 no .
C42 H42 0.960 no .
C42 H43 0.960 no .
C42 H44 0.960 no .
C43 H45 0.960 no .
C43 H46 0.960 no .
C43 H47 0.960 no .
C45 H48 0.930 no .
C50 H49 0.930 no .
C55 H50 0.930 no .
C59 H55 0.970 no .
C59 H56 0.970 no .
C60 H57 0.970 no .
C60 H58 0.970 no .
C61 H59 0.970 no .
C61 H60 0.970 no .
C62 H61 0.960 no .
C62 H62 0.960 no .
C62 H63 0.960 no .
C61 H64 0.960 no .

loop_
_geom_contact_atom_site_label_1
_geom_contact_atom_site_label_2
_geom_contact_distance
_geom_contact_publ_flag
_geom_contact_site_symmetry_2
F1 O3 2.593(6) no .
F2 O3 3.266(7) no .
F2 C16 2.896(8) no .
F3 O3 3.249(7) no .
F3 C16 2.898(10) no .
F4 O4 3.258(6) no .
F4 C16 2.876(7) no .
F5 O4 3.302(5) no .
F5 C16 2.861(7) no .
F6 O4 2.565(5) no .
F6 C16 3.582(8) no .
F7 O5 2.602(6) no .
F7 C2 3.429(7) no .
F8 F14 3.440(7) no .
F8 O5 3.124(5) no .
F8 C21 3.043(7) no .
F9 O5 3.387(4) no .
F9 C3 3.442(7) no .
F9 C21 2.812(7) no .
F10 F17 3.178(5) no .
F10 O6 2.674(5) no .
F10 C21 3.533(8) no .
F10 C26 3.532(7) no .
F10 C27 3.518(6) no .
F11 O6 2.933(5) no .
F11 C5 3.579(8) no .
F11 C9 3.416(11) no .
F11 C21 3.278(7) no .
F12 O6 3.474(4) no .
F12 C21 2.737(7) no .
F13 O7 2.675(5) no .
F13 C26 3.563(8) no .
F14 O7 2.944(5) no .
F14 C21 3.378(6) no .
F14 C26 3.194(7) no .
F15 O7 3.461(5) no .
F15 C26 2.765(6) no .
F16 O8 2.755(6) no .
F16 C26 3.439(7) no .
F17 O8 2.791(7) no .
F17 C26 3.396(8) no .
F18 O8 3.494(6) no .
F18 C26 2.719(8) no .
F19 O11 2.847(5) no .
F19 C45 3.364(8) no .
F20 O11 2.703(5) no .
F20 C45 3.459(8) no .
F20 C55 3.517(7) no .
F21 O11 3.486(4) no .
F21 C45 2.721(7) no .
F22 O12 3.409(5) no .
F22 C45 2.777(7) no .
F23 F31 3.284(9) no .
F23 O12 3.083(5) no .
F23 C45 3.093(8) no .
F24 O12 2.610(6) no .
F24 C35 3.345(7) no .
F24 C41 3.458(6) no .
F25 O13 2.631(6) no .
F26 O13 3.398(7) no .
F26 C50 2.834(9) no .
F27 O13 3.176(8) no .
F27 C50 3.006(9) no .
F28 O14 2.733(7) no .
F28 C50 3.438(7) no .
F29 O14 2.788(8) no .
F29 C41 3.598(7) no .
F29 C50 3.387(9) no .
F30 O14 3.476(6) no .
F30 C50 2.741(8) no .
F31 O15 2.738(7) no .
F31 C45 3.488(9) no .
F31 C55 3.459(9) no .
F32 O15 2.924(7) no .
F32 C55 3.268(11) no .
F33 O15 3.503(6) no .
F33 C55 2.726(8) no .
F34 O16 3.468(6) no .
F34 C55 2.739(9) no .
F35 O16 2.811(7) no .
F35 C55 3.323(8) no .
F36 O16 2.707(8) no .
F36 C55 3.493(9) no .
F37 O13 2.584(12) no .
F37 C50 3.487(15) no .
F38 O13 2.837(12) no .
F38 C50 3.169(15) no .
F39 O13 3.355(12) no .
F39 C50 2.665(12) no .
F40 O15 2.533(19) no .
F41 O15 3.237(17) no .
F41 C55 2.785(19) no .
F42 O15 2.909(16) no .
F42 C55 3.05(3) no .
O1 C2 3.549(6) no .
O1 C6 2.715(6) no .
O1 C12 3.201(8) no .
O1 C13 3.572(7) no .
O1 C14 2.607(7) no .
O2 C6 3.543(6) no .
O3 C17 2.861(6) no .
O4 C15 2.905(8) no .
O5 N1 3.032(5) no .
O5 C1 3.047(6) no .
O5 C2 3.520(7) no .
O5 C6 3.411(6) no .
O5 C22 2.893(7) no .
O6 C6 3.378(6) no .
O6 C20 2.874(7) no .
O6 C25 3.335(6) no .
O6 C26 3.412(6) no .
O6 C27 3.154(6) no .
O7 C20 3.259(6) no .
O7 C21 3.573(6) no .
O7 C22 3.438(6) no .
O7 C27 2.876(8) no .
O8 C25 2.911(6) no .
O9 C31 2.687(6) no .
O9 C35 3.579(7) no .
O9 C41 3.306(9) no .
O9 C42 3.517(8) no .
O9 C43 2.579(8) no .
O10 C31 3.551(7) no .
O11 C31 3.405(7) no .
O11 C46 2.888(8) no .
O11 C54 3.335(6) no .
O11 C55 3.494(7) no .
O11 C56 3.288(7) no .
O12 N2 3.005(5) no .
O12 C30 3.016(6) no .
O12 C31 3.265(7) no .
O12 C44 2.883(7) no .
O13 C51 2.893(8) no .
O14 C49 2.870(7) no .
O15 C44 3.369(6) no .
O15 C45 3.528(6) no .
O15 C46 3.276(6) no .
O15 C56 2.862(8) no .
O16 C54 2.895(6) no .
C1 C4 2.816(7) no .
C1 C12 3.354(9) no .
C1 C13 2.987(8) no .
C1 C20 3.464(7) no .
C2 C5 2.762(10) no .
C2 C11 3.144(7) no .
C2 C12 3.456(9) no .
C2 C13 3.134(7) no .
C2 C20 3.596(7) no .
C3 C6 2.730(9) no .
C3 C8 3.248(12) no .
C3 C10 3.110(9) no .
C3 C64 2.818(15) no .
C3 C65 3.52(2) no .
C5 C8 3.407(11) no .
C5 C9 2.890(12) no .
C5 C10 3.442(8) no .
C5 C65 2.987(17) no .
C7 C64 2.05(3) no .
C9 C64 3.37(3) no .
C22 C25 3.556(7) no .
C30 C33 2.839(7) no .
C30 C41 3.272(10) no .
C30 C42 3.042(9) no .
C30 C46 3.497(7) no .
C31 C34 2.747(9) no .
C31 C46 3.547(7) no .
C32 C35 2.754(10) no .
C32 C37 2.993(8) no .
C32 C38 3.101(7) no .
C34 C38 3.524(9) no .
C34 C39 2.879(8) no .
C35 C40 3.108(7) no .
C35 C41 3.320(9) no .
C35 C42 3.185(7) no .
C44 C54 3.578(7) no .
F1 F38 3.522(13) no 1_455
F1 C5 3.258(7) no 1_455
F1 C39 3.507(9) no 1_545
F2 F25 3.585(11) no 1_455
F2 F26 3.545(13) no 1_455
F2 F35 3.034(8) no 1_455
F2 F38 2.670(14) no 1_455
F2 C6 3.450(7) no 1_455
F3 F33 3.292(10) no 2_565
F4 F28 2.908(8) no 1_455
F4 F32 2.821(9) no 1_455
F4 F40 3.123(16) no 1_455
F4 F41 3.495(18) no 1_455
F4 O15 3.372(7) no 1_455
F4 C51 3.543(8) no 1_455
F4 C53 3.596(10) no 1_455
F4 C54 3.493(8) no 1_455
F5 F32 3.279(9) no 1_455
F5 F34 3.225(8) no 2_565
F5 F36 3.289(7) no .
F6 F19 2.873(5) no .
F6 F20 3.209(5) no .
F6 F28 3.356(7) no 1_455
F6 F36 3.242(7) no .
F6 O10 2.960(7) no .
F6 O11 2.976(7) no .
F6 C47 3.402(7) no .
F7 C35 3.499(8) no 1_545
F7 C65 3.588(19) no 1_455
F8 F12 3.020(5) no 2_556
F8 C9 3.373(12) no 1_455
F8 C65 3.30(2) no 1_455
F9 F14 2.840(5) no 2_556
F10 F25 3.538(8) no .
F10 F27 3.492(13) no .
F10 F37 2.941(12) no .
F10 C42 3.405(6) no 2_566
F10 C61 3.483(10) no .
F11 F13 3.264(6) no 1_655
F11 F25 2.925(7) no .
F11 F27 3.240(10) no .
F11 F37 2.845(13) no .
F12 F8 3.020(5) no 2_556
F12 C42 3.394(7) no 2_566
F12 C65 3.535(15) no 2_656
F13 F11 3.264(6) no 1_455
F13 F26 2.981(8) no 1_455
F13 F27 3.198(10) no 1_455
F13 F39 2.793(11) no 1_455
F13 C9 3.534(14) no 1_455
F13 C10 3.457(8) no 2_556
F14 F9 2.840(5) no 2_556
F15 F39 3.532(13) no 1_455
F15 C60 3.436(7) no 1_455
F15 C61 3.463(7) no 1_455
F16 F30 2.984(6) no 1_455
F16 O9 3.128(5) no .
F16 O10 3.205(5) no .
F16 C61 3.525(8) no 2_566
F16 C62 3.473(11) no 2_566
F17 F27 3.531(14) no .
F17 F37 2.915(13) no .
F17 O9 3.596(5) no .
F17 O13 3.455(5) no .
F18 F18 3.104(7) no 2_566
F19 F6 2.873(5) no .
F19 F32 3.587(10) no 1_455
F19 F40 3.50(3) no 1_455
F20 F6 3.209(5) no .
F20 C14 3.398(8) no 2_565
F21 F22 2.996(5) no 2_575
F22 F21 2.996(5) no 2_575
F22 C12 3.484(8) no 1_565
F22 C13 3.458(8) no 1_565
F23 C37 3.505(9) no 1_655
F24 C13 3.494(7) no 1_565
F24 C37 3.566(7) no 1_655
F25 F2 3.585(11) no 1_655
F25 F10 3.538(8) no .
F25 F11 2.925(7) no .
F25 O2 2.836(10) no .
F25 O6 3.042(9) no .
F25 C24 3.540(8) no .
F26 F2 3.545(13) no 1_655
F26 F13 2.981(8) no 1_655
F26 O3 3.301(8) no 1_655
F26 O7 2.895(8) no 1_655
F26 C15 3.452(10) no 1_655
F26 C25 3.287(10) no 1_655
F27 F10 3.492(13) no .
F27 F11 3.240(10) no .
F27 F13 3.198(10) no 1_655
F27 F17 3.531(14) no .
F27 C59 3.408(12) no .
F27 C61 3.360(9) no .
F28 F4 2.908(8) no 1_655
F28 F6 3.356(7) no 1_655
F28 C31 3.577(9) no 1_655
F28 C32 3.216(9) no 1_655
F29 C62 3.350(13) no 2_666
F30 F16 2.984(6) no 1_655
F30 O8 3.503(5) no 1_655
F30 O10 3.331(5) no 1_655
F32 F4 2.821(9) no 1_655
F32 F5 3.279(9) no 1_655
F32 F19 3.587(10) no 1_655
F32 C13 3.419(9) no 2_665
F32 C14 3.544(8) no 2_665
F33 F3 3.292(10) no 2_565
F33 F35 3.129(8) no 2_665
F33 C13 3.496(9) no 2_665
F34 F5 3.225(8) no 2_565
F34 F41 3.102(18) no 2_665
F35 F2 3.034(8) no 1_655
F35 F33 3.129(8) no 2_665
F35 F41 3.05(2) no 2_665
F35 O1 3.499(6) no .
F35 O2 3.446(6) no .
F36 F5 3.289(7) no .
F36 F6 3.242(7) no .
F36 O1 3.413(5) no .
F36 O2 3.428(6) no .
F36 O4 3.168(6) no .
F36 C14 3.443(9) no .
F36 C17 3.341(7) no .
F36 C19 3.397(9) no .
F37 F10 2.941(12) no .
F37 F11 2.845(13) no .
F37 F17 2.915(13) no .
F37 O2 3.284(15) no .
F37 O6 3.120(17) no .
F37 C24 3.293(14) no .
F38 F1 3.522(13) no 1_655
F38 F2 2.670(14) no 1_655
F38 O2 3.459(15) no .
F38 C15 3.395(13) no 1_655
F38 C18 3.317(14) no 1_655
F39 F13 2.793(11) no 1_655
F39 F15 3.532(13) no 1_655
F39 O7 3.259(12) no 1_655
F39 C25 3.176(13) no 1_655
F39 C28 3.279(12) no 1_655
F40 F4 3.123(16) no 1_655
F40 F19 3.50(3) no 1_655
F41 F4 3.495(18) no 1_655
F41 F34 3.102(18) no 2_665
F41 F35 3.05(2) no 2_665
F41 C13 3.429(17) no 2_665
F41 C14 3.488(18) no 2_665
F42 C39 3.579(17) no 2_575
O1 F35 3.499(6) no .
O1 F36 3.413(5) no .
O2 F25 2.836(10) no .
O2 F35 3.446(6) no .
O2 F36 3.428(6) no .
O2 F37 3.284(15) no .
O2 F38 3.459(15) no .
O2 O10 3.035(5) no .
O2 O13 2.988(6) no .
O2 O16 2.897(4) no .
O3 F26 3.301(8) no 1_455
O4 F36 3.168(6) no .
O4 O10 3.070(6) no .
O6 F25 3.042(9) no .
O6 F37 3.120(17) no .
O7 F26 2.895(8) no 1_455
O7 F39 3.259(12) no 1_455
O8 F30 3.503(5) no 1_455
O8 O10 2.880(4) no .
O9 F16 3.128(5) no .
O9 F17 3.596(5) no .
O10 F6 2.960(7) no .
O10 F16 3.205(5) no .
O10 F30 3.331(5) no 1_455
O10 O2 3.035(5) no .
O10 O4 3.070(6) no .
O10 O8 2.880(4) no .
O11 F6 2.976(7) no .
O13 F17 3.455(5) no .
O13 O2 2.988(6) no .
O15 F4 3.372(7) no 1_655
O16 O2 2.897(4) no .
C5 F1 3.258(7) no 1_655
C6 F2 3.450(7) no 1_655
C8 C34 3.360(11) no 1_645
C9 F8 3.373(12) no 1_655
C9 F13 3.534(14) no 1_655
C10 F13 3.457(8) no 2_556
C12 F22 3.484(8) no 1_545
C13 F22 3.458(8) no 1_545
C13 F24 3.494(7) no 1_545
C13 F32 3.419(9) no 2_665
C13 F33 3.496(9) no 2_665
C13 F41 3.429(17) no 2_665
C14 F20 3.398(8) no 2_565
C14 F32 3.544(8) no 2_665
C14 F36 3.443(9) no .
C14 F41 3.488(18) no 2_665
C15 F26 3.452(10) no 1_455
C15 F38 3.395(13) no 1_455
C17 F36 3.341(7) no .
C18 F38 3.317(14) no 1_455
C19 F36 3.397(9) no .
C24 F25 3.540(8) no .
C24 F37 3.293(14) no .
C25 F26 3.287(10) no 1_455
C25 F39 3.176(13) no 1_455
C28 F39 3.279(12) no 1_455
C31 F28 3.577(9) no 1_455
C32 F28 3.216(9) no 1_455
C34 C8 3.360(11) no 1_465
C35 F7 3.499(8) no 1_565
C37 F23 3.505(9) no 1_455
C37 F24 3.566(7) no 1_455
C39 F1 3.507(9) no 1_565
C39 F42 3.579(17) no 2_575
C42 F10 3.405(6) no 2_566
C42 F12 3.394(7) no 2_566
C47 F6 3.402(7) no .
C51 F4 3.543(8) no 1_655
C53 F4 3.596(10) no 1_655
C54 F4 3.493(8) no 1_655
C59 F27 3.408(12) no .
C60 F15 3.436(7) no 1_655
C61 F10 3.483(10) no .
C61 F15 3.463(7) no 1_655
C61 F16 3.525(8) no 2_566
C61 F27 3.360(9) no .
C62 F16 3.473(11) no 2_566
C62 F29 3.350(13) no 2_666
C62 C64 2.807(17) no 2_656
C64 C62 2.807(17) no 2_656
C65 F7 3.588(19) no 1_655
C65 F8 3.30(2) no 1_655
C65 F12 3.535(15) no 2_656
Gd1 H4 3.4244 no .
Gd2 H26 3.2943 no .
F1 H14 2.9257 no .
F2 H23 2.7372 no .
F3 H14 3.1061 no .
F3 H22 3.4429 no .
F3 H23 2.7336 no .
F4 H23 2.7204 no .
F5 H23 2.6546 no .
F7 H1 3.1727 no .
F7 H14 3.4865 no .
F7 H16 2.9254 no .
F8 H24 2.9755 no .
F9 H2 3.3974 no .
F9 H11 3.3414 no .
F9 H12 3.2622 no .
F9 H24 2.5505 no .
F11 H3 3.0132 no .
F11 H10 2.4857 no .
F11 H24 3.3744 no .
F12 H24 2.4005 no .
F14 H24 3.4339 no .
F14 H25 3.2489 no .
F15 H25 2.4401 no .
F16 H25 3.5976 no .
F17 H25 3.5592 no .
F17 H52 3.4290 no .
F18 H25 2.3562 no .
F19 H27 3.1893 no .
F19 H34 3.0023 no .
F19 H48 3.5115 no .
F20 H50 3.5817 no .
F21 H34 3.2776 no .
F21 H48 2.3690 no .
F22 H33 3.1222 no .
F22 H48 2.5088 no .
F23 H48 3.0543 no .
F24 H29 3.2131 no .
F24 H39 2.8300 no .
F24 H41 3.2082 no .
F26 H49 2.5625 no .
F27 H49 2.9401 no .
F29 H40 3.5731 no .
F29 H41 2.7958 no .
F29 H45 3.5540 no .
F29 H49 3.5376 no .
F30 H49 2.3900 no .
F31 H48 3.5725 no .
F32 H50 3.3592 no .
F33 H50 2.3601 no .
F34 H50 2.3922 no .
F35 H50 3.4681 no .
F38 H49 3.2466 no .
F39 H49 2.3703 no .
F41 H50 2.6055 no .
F42 H50 3.0658 no .
O1 H4 2.4421 no .
O1 H14 3.0065 no .
O1 H16 3.5609 no .
O1 H20 2.6699 no .
O1 H21 3.5501 no .
O1 H22 2.3656 no .
O1 H51 2.6282 no .
O2 H4 2.6790 no .
O3 H14 2.8658 no .
O3 H22 3.2176 no .
O3 H23 3.1506 no .
O4 H23 3.1791 no .
O4 H51 3.4106 no .
O4 H52 3.3627 no .
O5 H14 3.3520 no .
O5 H24 3.1713 no .
O6 H4 3.0751 no .
O6 H24 3.1721 no .
O6 H51 3.4827 no .
O6 H52 3.0825 no .
O7 H25 3.1673 no .
O8 H25 3.1820 no .
O8 H52 2.6790 no .
O9 H26 2.3966 no .
O9 H41 3.1511 no .
O9 H42 3.5034 no .
O9 H45 2.3860 no .
O9 H46 3.5316 no .
O9 H47 2.5699 no .
O9 H53 3.5190 no .
O9 H54 3.0675 no .
O10 H26 2.6600 no .
O11 H26 3.0256 no .
O11 H48 3.1841 no .
O11 H53 2.6604 no .
O12 H26 3.4156 no .
O12 H41 3.2553 no .
O12 H48 3.1810 no .
O13 H45 3.4979 no .
O13 H49 3.1798 no .
O13 H54 2.9919 no .
O14 H41 2.9854 no .
O14 H45 2.9312 no .
O14 H49 3.1531 no .
O15 H50 3.1597 no .
O16 H50 3.1787 no .
O16 H53 3.1933 no .
O16 H54 3.3907 no .
N1 H1 2.6525 no .
N1 H4 2.5554 no .
N1 H14 2.6392 no .
N1 H15 3.2957 no .
N1 H16 2.6385 no .
N1 H17 2.6554 no .
N1 H18 3.3066 no .
N1 H19 2.6564 no .
N1 H20 2.6167 no .
N1 H21 3.2797 no .
N1 H22 2.6148 no .
N1 H51 3.5601 no .
N2 H26 2.5581 no .
N2 H29 2.6486 no .
N2 H39 2.6577 no .
N2 H40 3.3125 no .
N2 H41 2.6578 no .
N2 H42 2.6490 no .
N2 H43 3.3049 no .
N2 H44 2.6467 no .
N2 H45 2.6292 no .
N2 H46 3.2931 no .
N2 H47 2.6295 no .
C1 H2 3.2338 no .
C1 H3 3.2368 no .
C1 H16 3.1255 no .
C1 H17 2.7273 no .
C1 H19 3.0859 no .
C2 H4 3.2274 no .
C2 H16 2.8738 no .
C2 H17 2.4741 no .
C2 H19 3.4619 no .
C3 H3 3.1975 no .
C3 H6 2.9138 no .
C3 H7 3.5532 no .
C3 H11 3.3311 no .
C3 H12 2.7638 no .
C3 H17 3.5853 no .
C4 H1 3.2651 no .
C4 H4 3.2405 no .
C4 H5 3.3421 no .
C4 H6 2.5922 no .
C4 H7 2.7085 no .
C4 H8 3.4531 no .
C4 H9 2.9203 no .
C4 H10 2.8040 no .
C4 H11 2.6091 no .
C4 H12 2.5448 no .
C4 H13 3.2955 no .
C5 H2 3.1937 no .
C5 H7 3.2834 no .
C5 H9 2.8652 no .
C5 H10 2.7755 no .
C5 H11 3.3330 no .
C6 H1 3.2316 no .
C6 H51 3.2082 no .
C7 H2 2.8718 no .
C7 H3 2.5549 no .
C8 H2 3.2164 no .
C8 H3 3.4903 no .
C8 H8 2.6369 no .
C8 H9 2.4937 no .
C8 H10 3.2426 no .
C8 H11 3.4541 no .
C8 H12 2.9249 no .
C8 H13 2.8915 no .
C9 H3 2.4475 no .
C9 H5 2.5752 no .
C9 H6 3.2406 no .
C9 H11 2.4648 no .
C9 H12 3.1638 no .
C9 H13 2.4631 no .
C10 H2 3.0278 no .
C10 H3 3.5947 no .
C10 H5 2.8816 no .
C10 H6 2.9480 no .
C10 H7 3.4468 no .
C10 H8 2.4517 no .
C10 H9 3.1728 no .
C10 H10 2.4500 no .
C11 H1 2.8873 no .
C12 H1 2.9100 no .
C12 H17 2.7483 no .
C12 H18 2.7506 no .
C12 H19 3.3760 no .
C12 H20 3.3339 no .
C12 H21 2.7042 no .
C12 H22 2.6674 no .
C13 H1 2.8020 no .
C13 H14 3.3764 no .
C13 H15 2.7473 no .
C13 H16 2.7503 no .
C13 H20 2.6429 no .
C13 H21 2.6773 no .
C13 H22 3.3176 no .
C14 H14 2.6723 no .
C14 H15 2.7088 no .
C14 H16 3.3298 no .
C14 H17 3.3143 no .
C14 H18 2.6861 no .
C14 H19 2.6425 no .
C15 H14 3.1706 no .
C15 H22 3.1005 no .
C16 H22 3.1954 no .
C17 H22 3.4500 no .
C18 H14 3.2378 no .
C18 H23 2.5869 no .
C19 H23 2.5702 no .
C21 H11 3.3824 no .
C23 H24 2.6035 no .
C24 H10 3.4923 no .
C24 H24 2.6244 no .
C28 H25 2.6231 no .
C29 H25 2.6200 no .
C30 H27 3.2313 no .
C30 H28 3.2396 no .
C30 H39 3.0216 no .
C30 H41 3.5392 no .
C30 H42 3.1975 no .
C30 H44 2.7639 no .
C31 H29 3.2398 no .
C31 H53 3.4821 no .
C32 H28 3.2068 no .
C32 H31 2.6807 no .
C32 H32 3.2293 no .
C32 H33 3.4069 no .
C32 H34 2.7933 no .
C33 H26 3.2656 no .
C33 H29 3.2740 no .
C33 H30 3.3273 no .
C33 H31 2.6687 no .
C33 H32 2.7031 no .
C33 H33 2.6701 no .
C33 H34 2.6343 no .
C33 H35 3.3065 no .
C33 H36 2.7044 no .
C33 H37 3.3375 no .
C33 H38 2.7030 no .
C34 H27 3.2061 no .
C34 H33 3.4101 no .
C34 H36 2.7292 no .
C34 H38 2.8336 no .
C35 H26 3.2372 no .
C35 H39 2.7044 no .
C35 H42 3.5802 no .
C35 H44 2.5304 no .
C36 H27 2.6614 no .
C36 H28 2.7136 no .
C37 H27 2.7659 no .
C37 H33 3.3217 no .
C37 H34 2.6832 no .
C37 H35 2.6460 no .
C37 H36 3.3047 no .
C37 H37 2.6286 no .
C37 H38 2.6449 no .
C38 H27 2.9958 no .
C38 H30 2.6550 no .
C38 H31 2.6727 no .
C38 H32 3.3224 no .
C38 H36 2.6762 no .
C38 H37 2.6672 no .
C38 H38 3.3219 no .
C39 H28 2.5074 no .
C39 H30 2.6393 no .
C39 H31 3.3014 no .
C39 H32 2.6426 no .
C39 H33 2.6720 no .
C39 H34 3.3216 no .
C39 H35 2.6724 no .
C40 H29 2.8230 no .
C41 H29 2.7696 no .
C41 H42 3.3787 no .
C41 H43 2.7489 no .
C41 H44 2.7563 no .
C41 H45 2.6561 no .
C41 H46 2.6936 no .
C41 H47 3.3310 no .
C42 H29 2.7989 no .
C42 H39 2.7614 no .
C42 H40 2.7510 no .
C42 H41 3.3756 no .
C42 H45 3.3225 no .
C42 H46 2.6884 no .
C42 H47 2.6546 no .
C43 H39 3.3287 no .
C43 H40 2.7009 no .
C43 H41 2.6544 no .
C43 H42 2.6510 no .
C43 H43 2.6936 no .
C43 H44 3.3217 no .
C44 H26 3.5818 no .
C44 H27 3.5293 no .
C45 H33 3.5288 no .
C45 H34 3.5225 no .
C47 H34 3.4582 no .
C47 H48 2.6322 no .
C48 H48 2.6096 no .
C49 H45 3.4991 no .
C50 H45 3.3496 no .
C51 H41 3.5270 no .
C51 H45 3.0738 no .
C52 H49 2.6019 no .
C53 H49 2.6322 no .
C57 H50 2.6371 no .
C58 H50 2.6093 no .
C59 H57 2.7266 no 2_666
C59 H58 2.7239 no 2_666
C59 H59 2.8084 no .
C59 H60 2.7320 no .
C60 H55 2.7363 no 2_666
C60 H56 2.7382 no 2_666
C60 H61 2.7562 no .
C60 H62 3.3527 no .
C60 H63 2.7578 no .
C61 H55 2.7282 no .
C61 H56 2.7305 no .
C62 H57 2.7260 no .
C62 H58 2.7967 no .
C63 H2 2.4015 no .
C63 H3 2.9073 no .
C63 H8 2.4599 no .
C63 H9 2.5616 no .
C63 H10 2.4929 no .
C64 H2 2.3167 no .
C64 H5 2.0598 no .
C64 H6 1.3425 no .
C64 H7 2.6856 no .
C64 H8 3.5023 no .
C64 H11 3.0327 no .
C64 H12 1.7698 no .
C64 H13 2.3990 no .
C65 H3 2.8138 no .
C65 H11 3.0302 no .
C65 H12 3.0334 no .
C65 H13 2.6551 no .
H1 H2 2.3070 no .
H1 H14 3.5063 no .
H1 H15 3.5470 no .
H1 H16 2.2036 no .
H1 H17 2.0579 no .
H1 H18 3.4625 no .
H1 H19 3.3579 no .
H2 H6 2.6778 no .
H2 H11 3.4209 no .
H2 H12 2.4382 no .
H3 H4 2.2947 no .
H3 H7 3.2608 no .
H3 H8 3.4029 no .
H3 H9 2.2622 no .
H3 H10 2.2558 no .
H3 H11 3.4353 no .
H4 H51 2.3041 no .
H4 H52 3.3589 no .
H5 H8 2.4503 no .
H5 H9 2.7324 no .
H5 H10 3.4888 no .
H5 H12 3.1995 no .
H5 H13 2.7650 no .
H6 H8 3.5032 no .
H6 H9 3.3918 no .
H6 H12 2.8734 no .
H6 H13 3.2500 no .
H7 H8 2.9379 no .
H7 H9 2.2911 no .
H7 H10 3.4159 no .
H8 H11 2.7189 no .
H8 H12 3.3436 no .
H8 H13 2.2199 no .
H9 H11 3.3616 no .
H9 H13 3.3603 no .
H10 H11 2.2197 no .
H10 H12 3.3422 no .
H10 H13 2.7158 no .
H11 H24 2.8934 no .
H14 H20 3.5428 no .
H14 H21 2.9633 no .
H14 H22 2.4772 no .
H15 H17 3.0257 no .
H15 H18 2.5926 no .
H15 H20 3.5865 no .
H15 H21 2.5558 no .
H15 H22 2.9656 no .
H16 H17 2.5934 no .
H16 H18 3.0341 no .
H16 H21 3.5803 no .
H16 H22 3.5342 no .
H17 H20 3.5117 no .
H17 H21 3.5589 no .
H18 H20 2.9426 no .
H18 H21 2.5238 no .
H18 H22 3.5661 no .
H19 H20 2.4403 no .
H19 H21 2.9278 no .
H19 H22 3.5174 no .
H22 H23 3.5994 no .
H26 H27 2.2786 no .
H26 H53 2.5916 no .
H26 H54 3.1586 no .
H27 H30 3.5822 no .
H27 H31 2.1885 no .
H27 H32 3.1495 no .
H27 H33 3.4905 no .
H27 H34 2.4697 no .
H28 H29 2.3015 no .
H28 H33 3.5026 no .
H28 H36 2.1840 no .
H28 H37 3.4513 no .
H28 H38 2.3890 no .
H29 H39 2.0425 no .
H29 H40 3.4026 no .
H29 H41 3.3670 no .
H29 H42 3.4045 no .
H29 H43 3.4260 no .
H29 H44 2.0793 no .
H30 H33 3.5256 no .
H30 H34 2.9492 no .
H30 H35 2.4526 no .
H30 H36 3.5160 no .
H30 H37 2.4397 no .
H30 H38 2.9199 no .
H31 H33 3.5563 no .
H31 H34 2.5114 no .
H31 H35 2.9212 no .
H31 H37 3.5093 no .
H31 H38 3.5218 no .
H32 H34 3.5607 no .
H32 H35 3.5239 no .
H32 H36 3.5275 no .
H32 H37 2.8971 no .
H32 H38 2.4607 no .
H33 H36 2.4998 no .
H33 H37 2.9398 no .
H33 H38 3.5493 no .
H33 H48 3.0819 no .
H34 H36 3.5501 no .
H34 H37 3.5434 no .
H34 H48 3.2896 no .
H35 H36 2.9533 no .
H35 H37 2.4905 no .
H35 H38 3.5455 no .
H39 H43 3.0384 no .
H39 H44 2.6109 no .
H39 H45 3.5248 no .
H39 H46 3.5751 no .
H40 H43 2.5917 no .
H40 H44 3.0355 no .
H40 H45 2.9552 no .
H40 H46 2.5427 no .
H40 H47 3.5806 no .
H41 H45 2.4527 no .
H41 H46 2.9415 no .
H41 H47 3.5280 no .
H42 H45 3.5237 no .
H42 H46 2.9392 no .
H42 H47 2.4538 no .
H43 H45 3.5715 no .
H43 H46 2.5357 no .
H43 H47 2.9528 no .
H44 H46 3.5691 no .
H44 H47 3.5233 no .
H55 H55 2.8202 no 2_666
H55 H56 2.3374 no 2_666
H55 H57 2.8034 no .
H55 H57 2.5537 no 2_666
H55 H58 2.3151 no .
H55 H58 3.0025 no 2_666
H55 H59 2.6301 no .
H55 H60 2.9741 no .
H56 H56 2.8272 no 2_666
H56 H57 2.3146 no .
H56 H57 3.0071 no 2_666
H56 H58 2.8066 no .
H56 H58 2.5528 no 2_666
H56 H59 3.0921 no .
H56 H60 2.5500 no .
H57 H59 2.8379 no .
H57 H60 2.3879 no .
H57 H61 3.0004 no .
H57 H62 3.5939 no .
H57 H63 2.5844 no .
H58 H59 2.3291 no .
H58 H60 2.8388 no .
H58 H61 2.6592 no .
H58 H63 3.1131 no .
H59 H61 2.2168 no .
H59 H62 2.1831 no .
H59 H63 2.7203 no .
H60 H61 2.7172 no .
H60 H62 2.1811 no .
H60 H63 2.2167 no .
Gd2 H52 3.4541 no .
F1 H3 2.9770 no 1_455
F1 H4 3.5905 no 1_455
F1 H7 3.3428 no 1_455
F1 H9 3.4727 no 1_455
F1 H36 3.2555 no 1_545
F1 H38 3.0318 no 1_545
F2 H3 3.5760 no 1_455
F2 H4 2.9249 no 1_455
F2 H51 3.1231 no 1_455
F3 H36 3.1619 no 1_545
F3 H37 3.4458 no 1_545
F3 H50 3.4737 no 2_565
F5 H20 3.4912 no 2_565
F5 H21 3.4849 no 2_565
F6 H53 2.1163 no .
F6 H54 3.5883 no .
F7 H5 3.3603 no 1_455
F7 H7 3.1608 no 1_455
F7 H28 3.4344 no 1_545
F7 H29 2.7119 no 1_545
F7 H39 3.3937 no 1_545
F7 H44 3.1633 no 1_545
F8 H5 3.3318 no 1_455
F8 H8 2.8549 no 1_455
F8 H9 3.0062 no 1_455
F8 H24 2.8973 no 2_556
F9 H39 3.5574 no 1_545
F9 H40 3.4486 no 1_545
F9 H43 3.2850 no 1_545
F9 H44 3.3961 no 1_545
F10 H42 2.8749 no 2_566
F10 H43 3.1565 no 2_566
F10 H59 3.0678 no .
F10 H60 3.1716 no .
F10 H62 2.9081 no .
F11 H13 2.9017 no 2_656
F11 H60 3.4246 no .
F12 H5 2.7912 no 2_656
F12 H8 2.8694 no 2_656
F12 H13 3.1637 no 2_656
F12 H42 3.3190 no 2_566
F12 H43 3.1397 no 2_566
F12 H44 3.1579 no 2_566
F12 H62 3.2100 no .
F13 H9 3.2044 no 1_455
F13 H10 3.2180 no 1_455
F13 H11 3.5434 no 2_556
F13 H12 3.2591 no 2_556
F13 H13 3.0230 no 2_556
F13 H60 3.3698 no 1_455
F14 H11 3.4871 no 2_556
F14 H12 3.1654 no 2_556
F14 H43 2.9769 no 2_566
F15 H12 3.2296 no 2_556
F15 H40 3.1054 no 2_566
F15 H43 3.2299 no 2_566
F15 H46 2.8556 no 2_566
F15 H56 2.9968 no 1_455
F15 H57 2.9115 no 1_455
F15 H60 2.8185 no 1_455
F15 H63 3.5053 no 1_455
F16 H26 3.3781 no .
F16 H47 3.1401 no .
F16 H54 2.6271 no .
F16 H58 2.9457 no 2_566
F16 H59 3.0880 no 2_566
F16 H61 2.7116 no 2_566
F17 H47 2.8438 no .
F17 H54 2.9709 no .
F17 H59 3.5021 no .
F18 H46 3.4298 no 2_566
F18 H47 3.0512 no 2_566
F18 H55 3.2477 no 2_566
F18 H58 3.1737 no 2_566
F18 H59 2.8544 no 2_566
F19 H18 3.4626 no 2_565
F19 H21 3.0166 no 2_565
F20 H21 2.5029 no 2_565
F20 H22 3.5537 no 2_565
F21 H15 2.8328 no 2_565
F21 H18 3.3770 no 2_565
F21 H21 3.1264 no 2_565
F21 H33 2.8603 no 2_575
F21 H36 3.3980 no 2_575
F22 H15 2.8581 no 1_565
F22 H16 3.3482 no 1_565
F22 H17 3.3145 no 1_565
F22 H18 2.8316 no 1_565
F22 H35 3.5746 no 2_575
F23 H17 3.4347 no 1_565
F23 H18 3.3309 no 1_565
F23 H30 2.8786 no 1_655
F23 H31 3.2977 no 1_655
F23 H35 3.1410 no 2_575
F24 H1 2.8761 no 1_565
F24 H16 3.1490 no 1_565
F24 H17 2.7969 no 1_565
F24 H18 3.3854 no 1_565
F24 H30 3.1538 no 1_655
F24 H31 3.5567 no 1_655
F24 H32 3.4166 no 1_655
F25 H3 3.2099 no .
F25 H4 3.1196 no .
F25 H51 3.0149 no .
F25 H52 2.5331 no .
F27 H55 3.2830 no .
F27 H56 2.7648 no .
F27 H59 3.3351 no .
F27 H60 2.6539 no .
F28 H26 3.2147 no 1_655
F28 H27 2.4912 no 1_655
F28 H31 3.1626 no 1_655
F28 H53 3.4189 no 1_655
F29 H27 3.2975 no 1_655
F29 H31 3.5099 no 1_655
F29 H57 3.1470 no 2_666
F29 H58 3.3709 no 2_666
F29 H61 2.9690 no 2_666
F29 H63 2.9085 no 2_666
F30 H26 2.9996 no 1_655
F30 H53 2.9231 no 1_655
F30 H54 3.2687 no 1_655
F30 H58 3.0070 no 2_666
F30 H61 3.1722 no 2_666
F31 H18 3.5712 no 2_665
F31 H19 2.9928 no 2_665
F31 H35 3.0534 no 2_575
F31 H37 3.0872 no 2_575
F32 H18 3.2391 no 2_665
F32 H19 2.7879 no 2_665
F32 H20 2.9456 no 2_665
F32 H21 3.3601 no 2_665
F33 H19 2.5467 no 2_665
F33 H20 3.3931 no 2_665
F33 H37 2.9818 no 2_575
F34 H20 3.4259 no .
F34 H23 3.2152 no 2_565
F34 H50 3.2538 no 2_665
F35 H20 2.9484 no .
F35 H50 3.4004 no 2_665
F35 H51 2.5885 no .
F36 H20 2.8210 no .
F36 H22 3.1815 no .
F36 H51 2.9770 no .
F37 H52 2.7646 no .
F37 H60 3.5419 no .
F38 H3 3.1944 no .
F38 H4 3.3066 no .
F38 H51 3.2891 no .
F38 H52 3.2442 no .
F39 H56 2.9541 no .
F39 H60 3.2846 no .
F40 H18 3.3237 no 2_665
F40 H19 3.1773 no 2_665
F41 H18 3.5475 no 2_665
F41 H19 2.6145 no 2_665
F41 H20 2.6951 no 2_665
F41 H21 3.5929 no 2_665
F42 H19 2.8575 no 2_665
F42 H35 3.2068 no 2_575
F42 H37 2.6966 no 2_575
O2 H53 3.4929 no .
O2 H54 2.6872 no .
O4 H53 2.6717 no .
O4 H54 3.0178 no .
O8 H53 3.1926 no .
O8 H54 2.0292 no .
O10 H52 2.5074 no .
O13 H51 3.2096 no .
O13 H52 2.1816 no .
O16 H51 2.6102 no .
O16 H52 2.7639 no .
C2 H32 3.2773 no 1_645
C3 H32 3.0513 no 1_645
C3 H38 3.4320 no 1_645
C4 H38 3.4312 no 1_645
C8 H28 3.1989 no 1_645
C8 H38 3.4004 no 1_645
C8 H62 3.4158 no 2_656
C8 H63 3.4960 no 2_656
C9 H11 3.3920 no 2_656
C9 H13 3.2922 no 2_656
C10 H8 3.3017 no 2_656
C10 H10 3.4012 no 2_656
C12 H28 3.1356 no 1_545
C12 H36 3.4039 no 1_545
C13 H30 3.2834 no 1_645
C17 H53 3.3320 no .
C19 H53 3.0954 no .
C24 H62 3.5134 no .
C26 H43 3.5234 no 2_566
C26 H46 3.4876 no 2_566
C26 H56 3.4952 no 1_455
C27 H54 2.9155 no .
C27 H58 3.5994 no 2_566
C28 H12 3.4778 no 2_556
C28 H43 3.5212 no 2_566
C29 H47 3.4350 no .
C29 H54 2.9762 no .
C29 H58 3.3809 no 2_566
C29 H59 3.5478 no 2_566
C30 H61 3.4203 no 2_566
C31 H61 3.3341 no 2_566
C33 H6 3.3798 no 1_465
C34 H5 3.5709 no 1_465
C34 H6 3.0477 no 1_465
C34 H7 2.9529 no 1_465
C34 H15 3.5826 no 1_565
C34 H16 3.3766 no 1_565
C35 H5 3.4795 no 1_465
C35 H6 3.4490 no 1_465
C35 H7 3.4124 no 1_465
C35 H16 3.5867 no 1_565
C37 H17 3.3417 no 1_465
C38 H48 3.0988 no 2_575
C41 H2 3.2552 no 1_565
C42 H62 3.0531 no 2_566
C43 H25 3.3206 no 2_566
C43 H55 3.2157 no .
C43 H57 3.3220 no 2_666
C45 H33 3.5036 no 2_575
C45 H35 3.4619 no 2_575
C47 H21 3.0875 no 2_565
C48 H17 3.4136 no 1_565
C48 H18 3.4191 no 1_565
C48 H30 3.5945 no 1_655
C49 H52 3.1121 no .
C52 H52 3.2417 no .
C53 H26 3.5252 no 1_655
C53 H27 3.3685 no 1_655
C56 H51 3.2984 no .
C57 H19 3.0010 no 2_665
C58 H20 3.3205 no .
C58 H51 3.1228 no .
C60 H46 3.5517 no 2_666
C62 H5 3.4951 no 2_656
C62 H6 3.4156 no 2_656
C62 H42 3.0030 no 2_566
C64 H61 3.3849 no 2_656
C64 H62 2.6964 no 2_656
C64 H63 2.1082 no 2_656
H1 F24 2.8761 no 1_545
H1 H30 3.5880 no 1_645
H1 H32 3.2105 no 1_645
H1 H39 3.0415 no 1_545
H2 C41 3.2552 no 1_545
H2 H32 2.7960 no 1_645
H2 H39 2.9989 no 1_545
H2 H40 2.8110 no 1_545
H2 H41 3.4571 no 1_545
H3 F1 2.9770 no 1_655
H3 F2 3.5760 no 1_655
H3 F25 3.2099 no .
H3 F38 3.1944 no .
H4 F1 3.5905 no 1_655
H4 F2 2.9249 no 1_655
H4 F25 3.1196 no .
H4 F38 3.3066 no .
H5 F7 3.3603 no 1_655
H5 F8 3.3318 no 1_655
H5 F12 2.7912 no 2_656
H5 C34 3.5709 no 1_645
H5 C35 3.4795 no 1_645
H5 C62 3.4951 no 2_656
H5 H28 3.5181 no 1_645
H5 H29 3.3773 no 1_645
H5 H44 2.8792 no 1_645
H5 H62 2.8314 no 2_656
H5 H63 3.3206 no 2_656
H6 C33 3.3798 no 1_645
H6 C34 3.0477 no 1_645
H6 C35 3.4490 no 1_645
H6 C62 3.4156 no 2_656
H6 H28 3.0904 no 1_645
H6 H32 3.2326 no 1_645
H6 H38 3.1121 no 1_645
H6 H62 3.1521 no 2_656
H6 H63 2.8974 no 2_656
H7 F1 3.3428 no 1_655
H7 F7 3.1608 no 1_655
H7 C34 2.9529 no 1_645
H7 C35 3.4124 no 1_645
H7 H28 2.5567 no 1_645
H7 H29 3.3881 no 1_645
H7 H38 2.8686 no 1_645
H8 F8 2.8549 no 1_655
H8 F12 2.8694 no 2_656
H8 C10 3.3017 no 2_656
H8 H8 3.5455 no 2_656
H8 H10 3.2821 no 2_656
H8 H11 2.7067 no 2_656
H8 H13 3.0192 no 2_656
H9 F1 3.4727 no 1_655
H9 F8 3.0062 no 1_655
H9 F13 3.2044 no 1_655
H10 F13 3.2180 no 1_655
H10 C10 3.4012 no 2_656
H10 H8 3.2821 no 2_656
H10 H11 3.2326 no 2_656
H10 H13 2.7067 no 2_656
H11 F13 3.5434 no 2_556
H11 F14 3.4871 no 2_556
H11 C9 3.3920 no 2_656
H11 H8 2.7067 no 2_656
H11 H10 3.2326 no 2_656
H12 F13 3.2591 no 2_556
H12 F14 3.1654 no 2_556
H12 F15 3.2296 no 2_556
H12 C28 3.4778 no 2_556
H12 H40 3.4227 no 1_545
H12 H63 3.2431 no 2_656
H13 F11 2.9017 no 2_656
H13 F12 3.1637 no 2_656
H13 F13 3.0230 no 2_556
H13 C9 3.2922 no 2_656
H13 H8 3.0192 no 2_656
H13 H10 2.7067 no 2_656
H14 H28 3.1867 no 1_545
H14 H36 3.2887 no 1_545
H15 F21 2.8328 no 2_565
H15 F22 2.8581 no 1_545
H15 C34 3.5826 no 1_545
H15 H28 2.9333 no 1_545
H15 H36 2.7881 no 1_545
H16 F22 3.3482 no 1_545
H16 F24 3.1490 no 1_545
H16 C34 3.3766 no 1_545
H16 C35 3.5867 no 1_545
H16 H28 2.7699 no 1_545
H16 H29 3.1908 no 1_545
H17 F22 3.3145 no 1_545
H17 F23 3.4347 no 1_545
H17 F24 2.7969 no 1_545
H17 C37 3.3417 no 1_645
H17 C48 3.4136 no 1_545
H17 H30 2.6237 no 1_645
H17 H32 3.2111 no 1_645
H17 H37 3.3799 no 1_645
H18 F19 3.4626 no 2_565
H18 F21 3.3770 no 2_565
H18 F22 2.8316 no 1_545
H18 F23 3.3309 no 1_545
H18 F24 3.3854 no 1_545
H18 F31 3.5712 no 2_665
H18 F32 3.2391 no 2_665
H18 F40 3.3237 no 2_665
H18 F41 3.5475 no 2_665
H18 C48 3.4191 no 1_545
H18 H30 3.4456 no 1_645
H19 F31 2.9928 no 2_665
H19 F32 2.7879 no 2_665
H19 F33 2.5467 no 2_665
H19 F40 3.1773 no 2_665
H19 F41 2.6145 no 2_665
H19 F42 2.8575 no 2_665
H19 C57 3.0010 no 2_665
H19 H30 3.3074 no 1_645
H19 H37 3.0509 no 1_645
H20 F5 3.4912 no 2_565
H20 F32 2.9456 no 2_665
H20 F33 3.3931 no 2_665
H20 F34 3.4259 no .
H20 F35 2.9484 no .
H20 F36 2.8210 no .
H20 F41 2.6951 no 2_665
H20 C58 3.3205 no .
H21 F5 3.4849 no 2_565
H21 F19 3.0166 no 2_565
H21 F20 2.5029 no 2_565
H21 F21 3.1264 no 2_565
H21 F32 3.3601 no 2_665
H21 F41 3.5929 no 2_665
H21 C47 3.0875 no 2_565
H22 F20 3.5537 no 2_565
H22 F36 3.1815 no .
H23 F34 3.2152 no 2_565
H24 F8 2.8973 no 2_556
H25 C43 3.3206 no 2_566
H25 H42 3.5911 no 2_566
H25 H43 2.9815 no 2_566
H25 H46 2.5718 no 2_566
H25 H47 3.2869 no 2_566
H25 H55 3.2757 no 2_566
H25 H56 3.1710 no 1_455
H25 H58 3.5038 no 2_566
H26 F16 3.3781 no .
H26 F28 3.2147 no 1_455
H26 F30 2.9996 no 1_455
H26 C53 3.5252 no 1_455
H26 H61 3.2975 no 2_566
H27 F28 2.4912 no 1_455
H27 F29 3.2975 no 1_455
H27 C53 3.3685 no 1_455
H28 F7 3.4344 no 1_565
H28 C8 3.1989 no 1_465
H28 C12 3.1356 no 1_565
H28 H5 3.5181 no 1_465
H28 H6 3.0904 no 1_465
H28 H7 2.5567 no 1_465
H28 H14 3.1867 no 1_565
H28 H15 2.9333 no 1_565
H28 H16 2.7699 no 1_565
H29 F7 2.7119 no 1_565
H29 H5 3.3773 no 1_465
H29 H7 3.3881 no 1_465
H29 H16 3.1908 no 1_565
H30 F23 2.8786 no 1_455
H30 F24 3.1538 no 1_455
H30 C13 3.2834 no 1_465
H30 C48 3.5945 no 1_455
H30 H1 3.5880 no 1_465
H30 H17 2.6237 no 1_465
H30 H18 3.4456 no 1_465
H30 H19 3.3074 no 1_465
H31 F23 3.2977 no 1_455
H31 F24 3.5567 no 1_455
H31 F28 3.1626 no 1_455
H31 F29 3.5099 no 1_455
H32 F24 3.4166 no 1_455
H32 C2 3.2773 no 1_465
H32 C3 3.0513 no 1_465
H32 H1 3.2105 no 1_465
H32 H2 2.7960 no 1_465
H32 H6 3.2326 no 1_465
H32 H17 3.2111 no 1_465
H33 F21 2.8603 no 2_575
H33 C45 3.5036 no 2_575
H33 H48 2.6285 no 2_575
H34 H48 3.4870 no 2_575
H35 F22 3.5746 no 2_575
H35 F23 3.1410 no 2_575
H35 F31 3.0534 no 2_575
H35 F42 3.2068 no 2_575
H35 C45 3.4619 no 2_575
H35 H48 2.7690 no 2_575
H36 F1 3.2555 no 1_565
H36 F3 3.1619 no 1_565
H36 F21 3.3980 no 2_575
H36 C12 3.4039 no 1_565
H36 H14 3.2887 no 1_565
H36 H15 2.7881 no 1_565
H37 F3 3.4458 no 1_565
H37 F31 3.0872 no 2_575
H37 F33 2.9818 no 2_575
H37 F42 2.6966 no 2_575
H37 H17 3.3799 no 1_465
H37 H19 3.0509 no 1_465
H38 F1 3.0318 no 1_565
H38 C3 3.4320 no 1_465
H38 C4 3.4312 no 1_465
H38 C8 3.4004 no 1_465
H38 H6 3.1121 no 1_465
H38 H7 2.8686 no 1_465
H39 F7 3.3937 no 1_565
H39 F9 3.5574 no 1_565
H39 H1 3.0415 no 1_565
H39 H2 2.9989 no 1_565
H40 F9 3.4486 no 1_565
H40 F15 3.1054 no 2_566
H40 H2 2.8110 no 1_565
H40 H12 3.4227 no 1_565
H40 H57 3.5714 no 2_666
H41 H2 3.4571 no 1_565
H42 F10 2.8749 no 2_566
H42 F12 3.3190 no 2_566
H42 C62 3.0030 no 2_566
H42 H25 3.5911 no 2_566
H42 H59 3.2459 no 2_566
H42 H61 2.8959 no 2_566
H42 H62 2.3327 no 2_566
H43 F9 3.2850 no 1_565
H43 F10 3.1565 no 2_566
H43 F12 3.1397 no 2_566
H43 F14 2.9769 no 2_566
H43 F15 3.2299 no 2_566
H43 C26 3.5234 no 2_566
H43 C28 3.5212 no 2_566
H43 H25 2.9815 no 2_566
H44 F7 3.1633 no 1_565
H44 F9 3.3961 no 1_565
H44 F12 3.1579 no 2_566
H44 H5 2.8792 no 1_465
H44 H62 2.9482 no 2_566
H45 H55 3.1595 no .
H45 H57 3.1113 no 2_666
H46 F15 2.8556 no 2_566
H46 F18 3.4298 no 2_566
H46 C26 3.4876 no 2_566
H46 C60 3.5517 no 2_666
H46 H25 2.5718 no 2_566
H46 H55 2.7582 no .
H46 H57 2.6654 no 2_666
H47 F16 3.1401 no .
H47 F17 2.8438 no .
H47 F18 3.0512 no 2_566
H47 C29 3.4350 no .
H47 H25 3.2869 no 2_566
H47 H55 3.2065 no .
H48 C38 3.0988 no 2_575
H48 H33 2.6285 no 2_575
H48 H34 3.4870 no 2_575
H48 H35 2.7690 no 2_575
H49 H56 3.4680 no .
H49 H58 3.3137 no 2_666
H50 F3 3.4737 no 2_565
H50 F34 3.2538 no 2_665
H50 F35 3.4004 no 2_665
H51 F2 3.1231 no 1_655
H51 F25 3.0149 no .
H51 F35 2.5885 no .
H51 F36 2.9770 no .
H51 F38 3.2891 no .
H51 O13 3.2096 no .
H51 O16 2.6102 no .
H51 C56 3.2984 no .
H51 C58 3.1228 no .
H51 H54 3.4320 no .
H52 Gd2 3.4541 no .
H52 F25 2.5331 no .
H52 F37 2.7646 no .
H52 F38 3.2442 no .
H52 O10 2.5074 no .
H52 O13 2.1816 no .
H52 O16 2.7639 no .
H52 C49 3.1121 no .
H52 C52 3.2417 no .
H52 H53 3.1661 no .
H52 H54 2.0966 no .
H53 F6 2.1163 no .
H53 F28 3.4189 no 1_455
H53 F30 2.9231 no 1_455
H53 O2 3.4929 no .
H53 O4 2.6717 no .
H53 O8 3.1926 no .
H53 C17 3.3320 no .
H53 C19 3.0954 no .
H53 H52 3.1661 no .
H54 F6 3.5883 no .
H54 F16 2.6271 no .
H54 F17 2.9709 no .
H54 F30 3.2687 no 1_455
H54 O2 2.6872 no .
H54 O4 3.0178 no .
H54 O8 2.0292 no .
H54 C27 2.9155 no .
H54 C29 2.9762 no .
H54 H51 3.4320 no .
H54 H52 2.0966 no .
H55 F18 3.2477 no 2_566
H55 F27 3.2830 no .
H55 C43 3.2157 no .
H55 H25 3.2757 no 2_566
H55 H45 3.1595 no .
H55 H46 2.7582 no .
H55 H47 3.2065 no .
H56 F15 2.9968 no 1_655
H56 F27 2.7648 no .
H56 F39 2.9541 no .
H56 C26 3.4952 no 1_655
H56 H25 3.1710 no 1_655
H56 H49 3.4680 no .
H57 F15 2.9115 no 1_655
H57 F29 3.1470 no 2_666
H57 C43 3.3220 no 2_666
H57 H40 3.5714 no 2_666
H57 H45 3.1113 no 2_666
H57 H46 2.6654 no 2_666
H58 F16 2.9457 no 2_566
H58 F18 3.1737 no 2_566
H58 F29 3.3709 no 2_666
H58 F30 3.0070 no 2_666
H58 C27 3.5994 no 2_566
H58 C29 3.3809 no 2_566
H58 H25 3.5038 no 2_566
H58 H49 3.3137 no 2_666
H59 F10 3.0678 no .
H59 F16 3.0880 no 2_566
H59 F17 3.5021 no .
H59 F18 2.8544 no 2_566
H59 F27 3.3351 no .
H59 C29 3.5478 no 2_566
H59 H42 3.2459 no 2_566
H60 F10 3.1716 no .
H60 F11 3.4246 no .
H60 F13 3.3698 no 1_655
H60 F15 2.8185 no 1_655
H60 F27 2.6539 no .
H60 F37 3.5419 no .
H60 F39 3.2846 no .
H61 F16 2.7116 no 2_566
H61 F29 2.9690 no 2_666
H61 F30 3.1722 no 2_666
H61 C30 3.4203 no 2_566
H61 C31 3.3341 no 2_566
H61 C64 3.3849 no 2_656
H61 H26 3.2975 no 2_566
H61 H42 2.8959 no 2_566
H62 F10 2.9081 no .
H62 F12 3.2100 no .
H62 C8 3.4158 no 2_656
H62 C24 3.5134 no .
H62 C42 3.0531 no 2_566
H62 C64 2.6964 no 2_656
H62 H5 2.8314 no 2_656
H62 H6 3.1521 no 2_656
H62 H42 2.3327 no 2_566
H62 H44 2.9482 no 2_566
H63 F15 3.5053 no 1_655
H63 F29 2.9085 no 2_666
H63 C8 3.4960 no 2_656
H63 C64 2.1082 no 2_656
H63 H5 3.3206 no 2_656
H63 H6 2.8974 no 2_656
H63 H12 3.2431 no 2_656

loop_
_geom_hbond_atom_site_label_D
_geom_hbond_atom_site_label_H
_geom_hbond_atom_site_label_A
_geom_hbond_distance_DA
_geom_hbond_distance_DH
_geom_hbond_distance_HA
_geom_hbond_angle_DHA
_geom_hbond_publ_flag
O2 H52 F25 2.836(10) 0.930 2.533 99.3 no
O2 H52 O10 3.035(5) 0.930 2.507 116.2 no
O2 H52 O13 2.988(6) 0.930 2.182 144.4 no
O10 H53 F6 2.960(7) 0.930 2.116 150.3 no
O10 H54 O8 2.880(4) 0.930 2.029 151.4 no

loop_
_geom_torsion_atom_site_label_1
_geom_torsion_atom_site_label_2
_geom_torsion_atom_site_label_3
_geom_torsion_atom_site_label_4
_geom_torsion
_geom_torsion_publ_flag
_geom_torsion_site_symmetry_1
O2 Gd1 O1 N1 128.2(4) no .
O1 Gd1 O3 C15 -84.4(3) no .
O3 Gd1 O1 N1 -83.8(4) no .
O1 Gd1 O4 C17 72.5(3) no .
O4 Gd1 O1 N1 -155.6(4) no .
O1 Gd1 O5 C20 128.6(3) no .
O5 Gd1 O1 N1 -6.4(4) no .
O1 Gd1 O6 C22 -86.7(3) no .
O6 Gd1 O1 N1 60.1(4) no .
O1 Gd1 O7 C25 146.9(3) no .
O7 Gd1 O1 N1 -32.8(5) no .
O1 Gd1 O8 C27 -146.0(3) no .
O8 Gd1 O1 N1 142.3(3) no .
O2 Gd1 O3 C15 -33.8(4) no .
O2 Gd1 O4 C17 145.4(3) no .
O2 Gd1 O5 C20 72.6(3) no .
O2 Gd1 O6 C22 -153.9(3) no .
O2 Gd1 O7 C25 -3.4(4) no .
O2 Gd1 O8 C27 -131.8(3) no .
O3 Gd1 O4 C17 -8.6(3) no .
O4 Gd1 O3 C15 6.8(3) no .
O3 Gd1 O5 C20 -146.9(3) no .
O5 Gd1 O3 C15 -160.7(4) no .
O3 Gd1 O6 C22 8.3(4) no .
O6 Gd1 O3 C15 172.9(3) no .
O3 Gd1 O7 C25 -160.7(3) no .
O7 Gd1 O3 C15 124.4(4) no .
O3 Gd1 O8 C27 90.4(3) no .
O8 Gd1 O3 C15 67.0(4) no .
O4 Gd1 O5 C20 -168.0(2) no .
O5 Gd1 O4 C17 13.0(4) no .
O4 Gd1 O6 C22 166.3(2) no .
O6 Gd1 O4 C17 -175.2(2) no .
O4 Gd1 O7 C25 -96.8(3) no .
O7 Gd1 O4 C17 -74.9(3) no .
O4 Gd1 O8 C27 148.5(3) no .
O8 Gd1 O4 C17 -138.6(3) no .
O5 Gd1 O6 C22 -18.6(3) no .
O6 Gd1 O5 C20 17.2(3) no .
O5 Gd1 O7 C25 120.1(3) no .
O7 Gd1 O5 C20 -67.7(3) no .
O5 Gd1 O8 C27 -9.5(4) no .
O8 Gd1 O5 C20 -27.4(4) no .
O6 Gd1 O7 C25 45.7(3) no .
O7 Gd1 O6 C22 55.8(3) no .
O6 Gd1 O8 C27 -53.8(3) no .
O8 Gd1 O6 C22 129.2(3) no .
O7 Gd1 O8 C27 31.0(3) no .
O8 Gd1 O7 C25 -30.2(3) no .
O10 Gd2 O9 N2 -129.0(4) no .
O9 Gd2 O11 C44 86.1(3) no .
O11 Gd2 O9 N2 -62.4(4) no .
O9 Gd2 O12 C46 -132.4(4) no .
O12 Gd2 O9 N2 3.3(4) no .
O9 Gd2 O13 C49 -92.3(3) no .
O13 Gd2 O9 N2 150.3(4) no .
O9 Gd2 O14 C51 102.6(4) no .
O14 Gd2 O9 N2 78.6(4) no .
O9 Gd2 O15 C54 -156.5(3) no .
O15 Gd2 O9 N2 32.0(5) no .
O9 Gd2 O16 C56 157.2(3) no .
O16 Gd2 O9 N2 -153.0(3) no .
O10 Gd2 O11 C44 153.4(3) no .
O10 Gd2 O12 C46 -73.4(3) no .
O10 Gd2 O13 C49 -167.1(3) no .
O10 Gd2 O14 C51 52.9(5) no .
O10 Gd2 O15 C54 -4.8(4) no .
O10 Gd2 O16 C56 133.0(3) no .
O11 Gd2 O12 C46 -17.9(3) no .
O12 Gd2 O11 C44 18.9(3) no .
O11 Gd2 O13 C49 151.1(3) no .
O13 Gd2 O11 C44 -163.4(3) no .
O11 Gd2 O14 C51 -148.9(3) no .
O14 Gd2 O11 C44 -13.5(4) no .
O11 Gd2 O15 C54 -52.5(3) no .
O15 Gd2 O11 C44 -57.3(3) no .
O11 Gd2 O16 C56 56.2(3) no .
O16 Gd2 O11 C44 -130.5(3) no .
O12 Gd2 O13 C49 -32.5(4) no .
O13 Gd2 O12 C46 164.2(3) no .
O12 Gd2 O14 C51 179.0(4) no .
O14 Gd2 O12 C46 141.4(3) no .
O12 Gd2 O15 C54 -127.6(3) no .
O15 Gd2 O12 C46 64.7(3) no .
O12 Gd2 O16 C56 11.4(4) no .
O16 Gd2 O12 C46 27.9(4) no .
O13 Gd2 O14 C51 13.4(3) no .
O14 Gd2 O13 C49 -9.3(3) no .
O13 Gd2 O15 C54 91.7(3) no .
O15 Gd2 O13 C49 54.7(4) no .
O13 Gd2 O16 C56 -142.7(3) no .
O16 Gd2 O13 C49 117.9(3) no .
O14 Gd2 O15 C54 154.7(3) no .
O15 Gd2 O14 C51 -103.8(4) no .
O14 Gd2 O16 C56 -84.2(3) no .
O16 Gd2 O14 C51 -46.6(4) no .
O15 Gd2 O16 C56 -25.9(3) no .
O16 Gd2 O15 C54 26.6(3) no .
Gd1 O1 N1 C1 -58.2(6) no .
Gd1 O1 N1 C11 122.8(4) no .
Gd1 O3 C15 C16 -3.7(8) no .
Gd1 O3 C15 C18 175.8(3) no .
Gd1 O4 C17 C16 7.8(8) no .
Gd1 O4 C17 C19 -174.1(2) no .
Gd1 O5 C20 C21 -12.5(7) no .
Gd1 O5 C20 C23 166.0(2) no .
Gd1 O6 C22 C21 14.8(7) no .
Gd1 O6 C22 C24 -166.2(2) no .
Gd1 O7 C25 C26 22.9(7) no .
Gd1 O7 C25 C28 -155.9(3) no .
Gd1 O8 C27 C26 -27.2(7) no .
Gd1 O8 C27 C29 151.8(3) no .
Gd2 O9 N2 C30 61.3(7) no .
Gd2 O9 N2 C40 -118.6(4) no .
Gd2 O11 C44 C45 -13.8(7) no .
Gd2 O11 C44 C47 165.2(3) no .
Gd2 O12 C46 C45 11.9(8) no .
Gd2 O12 C46 C48 -164.7(3) no .
Gd2 O13 C49 C50 4.8(8) no .
Gd2 O13 C49 C52 -176.3(2) no .
Gd2 O14 C51 C50 -12.7(8) no .
Gd2 O14 C51 C53 166.8(3) no .
Gd2 O15 C54 C55 -19.9(7) no .
Gd2 O15 C54 C57 160.3(3) no .
Gd2 O16 C56 C55 20.5(8) no .
Gd2 O16 C56 C58 -164.1(3) no .
O1 N1 C1 C2 149.9(4) no .
O1 N1 C1 C6 -26.2(6) no .
O1 N1 C11 C12 -94.6(4) no .
O1 N1 C11 C13 142.6(4) no .
O1 N1 C11 C14 24.7(5) no .
C1 N1 C11 C12 86.5(5) no .
C1 N1 C11 C13 -36.3(6) no .
C1 N1 C11 C14 -154.2(4) no .
C11 N1 C1 C2 -31.2(7) no .
C11 N1 C1 C6 152.6(4) no .
O9 N2 C30 C31 18.2(6) no .
O9 N2 C30 C35 -158.1(4) no .
O9 N2 C40 C41 103.9(5) no .
O9 N2 C40 C42 -132.8(4) no .
O9 N2 C40 C43 -14.3(6) no .
C30 N2 C40 C41 -76.0(6) no .
C30 N2 C40 C42 47.3(6) no .
C30 N2 C40 C43 165.8(5) no .
C40 N2 C30 C31 -161.9(5) no .
C40 N2 C30 C35 21.8(7) no .
N1 C1 C2 C3 -176.3(4) no .
N1 C1 C6 C5 176.7(4) no .
C2 C1 C6 C5 0.4(7) no .
C6 C1 C2 C3 -0.2(7) no .
C1 C2 C3 C4 0.4(8) no .
C2 C3 C4 C5 -0.9(8) no .
C2 C3 C4 C7 179.6(5) no .
C2 C3 C4 C63 178.4(5) no .
C3 C4 C5 C6 1.2(7) no .
C3 C4 C7 C8 69.6(11) no .
C3 C4 C7 C9 -171.5(6) no .
C3 C4 C7 C10 -60.1(11) no .
C3 C4 C7 C65 115.8(13) no .
C3 C4 C63 C8 99.2(12) no .
C3 C4 C63 C10 -89.3(15) no .
C3 C4 C63 C64 21.0(14) no .
C3 C4 C63 C65 142.2(9) no .
C5 C4 C7 C8 -109.8(8) no .
C5 C4 C7 C9 9.0(11) no .
C5 C4 C7 C10 120.4(8) no .
C7 C4 C5 C6 -179.3(6) no .
C5 C4 C63 C10 89.8(16) no .
C5 C4 C63 C64 -159.8(8) no .
C5 C4 C63 C65 -38.7(15) no .
C63 C4 C5 C6 -178.0(9) no .
C4 C5 C6 C1 -1.0(7) no .
O3 C15 C16 C17 -2.2(9) no .
O3 C15 C18 F1 -1.1(8) no .
O3 C15 C18 F2 121.3(5) no .
O3 C15 C18 F3 -117.9(5) no .
C16 C15 C18 F1 178.5(5) no .
C16 C15 C18 F2 -59.1(7) no .
C16 C15 C18 F3 61.7(7) no .
C18 C15 C16 C17 178.2(5) no .
C15 C16 C17 O4 -0.0(9) no .
C15 C16 C17 C19 -178.1(5) no .
O4 C17 C19 F4 -117.8(6) no .
O4 C17 C19 F5 128.1(7) no .
O4 C17 C19 F6 0.9(8) no .
C16 C17 C19 F4 60.5(8) no .
C16 C17 C19 F5 -53.6(8) no .
C16 C17 C19 F6 179.2(5) no .
O5 C20 C21 C22 -2.2(7) no .
O5 C20 C23 F7 17.9(6) no .
O5 C20 C23 F8 -101.7(5) no .
O5 C20 C23 F9 139.6(4) no .
C21 C20 C23 F7 -163.4(4) no .
C21 C20 C23 F8 77.0(5) no .
C21 C20 C23 F9 -41.7(6) no .
C23 C20 C21 C22 179.3(4) no .
C20 C21 C22 O6 1.4(7) no .
C20 C21 C22 C24 -177.6(4) no .
O6 C22 C24 F10 41.8(6) no .
O6 C22 C24 F11 -77.3(5) no .
O6 C22 C24 F12 161.9(4) no .
C21 C22 C24 F10 -139.1(4) no .
C21 C22 C24 F11 101.8(5) no .
C21 C22 C24 F12 -19.0(6) no .
O7 C25 C26 C27 1.0(8) no .
O7 C25 C28 F13 -36.5(6) no .
O7 C25 C28 F14 83.5(6) no .
O7 C25 C28 F15 -158.9(4) no .
C26 C25 C28 F13 144.6(5) no .
C26 C25 C28 F14 -95.4(6) no .
C26 C25 C28 F15 22.2(7) no .
C28 C25 C26 C27 179.8(4) no .
C25 C26 C27 O8 2.6(8) no .
C25 C26 C27 C29 -176.4(4) no .
O8 C27 C29 F16 56.6(6) no .
O8 C27 C29 F17 -61.2(5) no .
O8 C27 C29 F18 177.4(4) no .
C26 C27 C29 F16 -124.3(5) no .
C26 C27 C29 F17 117.9(5) no .
C26 C27 C29 F18 -3.5(7) no .
N2 C30 C31 C32 -174.8(4) no .
N2 C30 C35 C34 175.4(4) no .
C31 C30 C35 C34 -1.0(7) no .
C35 C30 C31 C32 1.7(7) no .
C30 C31 C32 C33 -0.9(7) no .
C31 C32 C33 C34 -0.6(7) no .
C31 C32 C33 C36 179.3(4) no .
C32 C33 C34 C35 1.3(7) no .
C32 C33 C36 C37 51.0(6) no .
C32 C33 C36 C38 -67.8(6) no .
C32 C33 C36 C39 171.0(4) no .
C34 C33 C36 C37 -129.2(5) no .
C34 C33 C36 C38 112.0(6) no .
C34 C33 C36 C39 -9.2(7) no .
C36 C33 C34 C35 -178.5(4) no .
C33 C34 C35 C30 -0.6(8) no .
O11 C44 C45 C46 -3.7(8) no .
O11 C44 C47 F19 68.2(6) no .
O11 C44 C47 F20 -51.1(6) no .
O11 C44 C47 F21 -171.6(4) no .
C45 C44 C47 F19 -112.6(5) no .
C45 C44 C47 F20 128.1(5) no .
C45 C44 C47 F21 7.6(7) no .
C47 C44 C45 C46 177.2(4) no .
C44 C45 C46 O12 4.5(8) no .
C44 C45 C46 C48 -179.0(4) no .
O12 C46 C48 F22 -145.2(4) no .
O12 C46 C48 F23 95.9(5) no .
O12 C46 C48 F24 -24.5(7) no .
C45 C46 C48 F22 37.8(6) no .
C45 C46 C48 F23 -81.1(6) no .
C45 C46 C48 F24 158.5(5) no .
O13 C49 C50 C51 2.9(9) no .
O13 C49 C52 F25 13.2(7) no .
O13 C49 C52 F26 139.0(5) no .
O13 C49 C52 F27 -107.9(6) no .
O13 C49 C52 F37 -36.5(7) no .
O13 C49 C52 F38 79.0(6) no .
O13 C49 C52 F39 -159.1(5) no .
C50 C49 C52 F25 -167.8(5) no .
C50 C49 C52 F26 -42.0(8) no .
C50 C49 C52 F27 71.1(6) no .
C50 C49 C52 F37 142.5(5) no .
C50 C49 C52 F38 -102.0(6) no .
C50 C49 C52 F39 19.9(7) no .
C52 C49 C50 C51 -175.9(5) no .
C49 C50 C51 O14 0.7(9) no .
C49 C50 C51 C53 -178.8(5) no .
O14 C51 C53 F28 -54.7(7) no .
O14 C51 C53 F29 63.0(6) no .
O14 C51 C53 F30 -177.1(5) no .
C50 C51 C53 F28 124.8(6) no .
C50 C51 C53 F29 -117.4(6) no .
C50 C51 C53 F30 2.5(8) no .
O15 C54 C55 C56 -3.0(8) no .
O15 C54 C57 F31 -51.9(7) no .
O15 C54 C57 F32 77.5(7) no .
O15 C54 C57 F33 -163.4(4) no .
O15 C54 C57 F40 21.1(6) no .
O15 C54 C57 F41 133.8(6) no .
O15 C54 C57 F42 -91.3(7) no .
C55 C54 C57 F31 128.3(6) no .
C55 C54 C57 F32 -102.3(7) no .
C55 C54 C57 F33 16.8(7) no .
C55 C54 C57 F40 -158.8(5) no .
C55 C54 C57 F41 -46.0(8) no .
C55 C54 C57 F42 88.9(7) no .
C57 C54 C55 C56 176.8(5) no .
C54 C55 C56 O16 1.6(9) no .
C54 C55 C56 C58 -173.7(4) no .
O16 C56 C58 F34 170.7(5) no .
O16 C56 C58 F35 -64.1(6) no .
O16 C56 C58 F36 49.3(6) no .
C55 C56 C58 F34 -13.3(8) no .
C55 C56 C58 F35 111.8(5) no .
C55 C56 C58 F36 -134.7(5) no .
C59 C59 C60 C61 179.7(4) no 2_666
C59 C60 C61 C62 174.3(5) no .
C4 C63 C65 C8 -104.1(12) no .
C4 C63 C65 C9 84.8(11) no .
C8 C63 C65 C9 -171.1(13) no .
C10 C63 C65 C8 128.6(14) no .
C10 C63 C65 C9 -42.5(14) no .
C64 C63 C65 C8 25.3(12) no .
C64 C63 C65 C9 -145.8(11) no .
